data_4119849
loop_
_publ_author_name
'Anant R. Kapdi'
'Adrian C. Whitwood'
'David C. Williamson'
'Jason M. Lynam'
'Michael J. Burns'
'Thomas J. Williams'
'Alan J. Reay'
'Jordan Holmes'
'Ian J. S. Fairlamb'

_publ_section_title
;
 The Elusive Structure of Pd2(dba)3. Examination by Isotopic Labeling, NMR
 Spectroscopy, and X-ray Diffraction Analysis: Synthesis and
 Characterization of Pd2(dba-Z)3 Complexes
;
_journal_name_full 'Journal of the American Chemical Society'
_journal_page_first 8388
_journal_page_last 8399
_journal_paper_doi 10.1021/ja403259c
_journal_volume 135
_journal_year 2013
_chemical_formula_moiety 'C51 H42 O3 Pd2, C1 H2 Cl2'
_chemical_formula_sum 'C52 H44 Cl2 O3 Pd2'
_chemical_formula_weight 1000.57
_chemical_name_systematic
;
 ? 
;
_space_group_crystal_system triclinic
_space_group_IT_number 2
_space_group_name_Hall '-P 1'
_space_group_name_H-M_alt 'P -1'
_symmetry_space_group_name_Hall '-P 1'
_symmetry_space_group_name_H-M 'P -1'
_atom_sites_solution_hydrogens geom
_atom_sites_solution_primary iterative
_atom_sites_solution_secondary difmap
_audit_creation_date 2013-03-07
_audit_creation_method
;
  Olex2 1.2
  (compiled Dec  5 2012 16:17:34, GUI svn.r4385)
;
_cell_angle_alpha 114.651(2)
_cell_angle_beta 96.795(2)
_cell_angle_gamma 95.356(2)
_cell_formula_units_Z 2
_cell_length_a 12.2214(4)
_cell_length_b 12.8052(3)
_cell_length_c 15.0153(3)
_cell_measurement_reflns_used 15325
_cell_measurement_temperature 110.00(10)
_cell_measurement_theta_max 32.0635
_cell_measurement_theta_min 2.9618
_cell_volume 2094.03(10)
_computing_cell_refinement
;
CrysAlisPro, Agilent Technologies,
Version 1.171.36.21 (release 14-08-2012 CrysAlis171 .NET)
(compiled Sep 14 2012,17:21:16)
;
_computing_data_collection
;
CrysAlisPro, Agilent Technologies,
Version 1.171.36.21 (release 14-08-2012 CrysAlis171 .NET)
(compiled Sep 14 2012,17:21:16)
;
_computing_data_reduction
;
CrysAlisPro, Agilent Technologies,
Version 1.171.36.21 (release 14-08-2012 CrysAlis171 .NET)
(compiled Sep 14 2012,17:21:16)
;
_computing_molecular_graphics
;
O. V. Dolomanov, L. J. Bourhis, R. J. Gildea, J. A. K. Howard and H. Puschmann,
OLEX2: a complete structure solution, refinement and analysis program.
J. Appl. Cryst. (2009). 42, 339-341.
;
_computing_publication_material
;
O. V. Dolomanov, L. J. Bourhis, R. J. Gildea, J. A. K. Howard and H. Puschmann,
OLEX2: a complete structure solution, refinement and analysis program.
J. Appl. Cryst. (2009). 42, 339-341.
;
_computing_structure_refinement
;
SHELXL, G.M. Sheldrick, Acta Cryst.
(2008). A64, 112-122
;
_computing_structure_solution 'SUPERFLIP, J. Appl. Cryst. (2007) 40, 786-790'
_diffrn_ambient_temperature 110.00(10)
_diffrn_detector_area_resol_mean 16.1450
_diffrn_measured_fraction_theta_full 0.9980
_diffrn_measured_fraction_theta_max 0.9902
_diffrn_measurement_details
;
  1 omega  -69.00   44.00   1.0000   25.0000
omega____ theta____ kappa____ phi______ frames
    -      -25.1672   19.0000  -90.0000 113

  2 omega  -44.00   40.00   1.0000   25.0000
omega____ theta____ kappa____ phi______ frames
    -      -25.1672   57.0000  -30.0000 84

  3 omega   45.00   73.00   1.0000   25.0000
omega____ theta____ kappa____ phi______ frames
    -       26.4172 -178.0000  120.0000 28

  4 omega   -4.00   96.00   1.0000   25.0000
omega____ theta____ kappa____ phi______ frames
    -       26.4172   77.0000   90.0000 100

  5 omega   38.00   68.00   1.0000   25.0000
omega____ theta____ kappa____ phi______ frames
    -       26.4172  -99.0000  -30.0000 30

  6 omega   -3.00   43.00   1.0000   25.0000
omega____ theta____ kappa____ phi______ frames
    -       26.4172   77.0000 -180.0000 46

  7 omega   19.00   57.00   1.0000   25.0000
omega____ theta____ kappa____ phi______ frames
    -       26.4172  -99.0000 -120.0000 38

  8 omega -102.00  -34.00   1.0000   25.0000
omega____ theta____ kappa____ phi______ frames
    -      -25.1672  178.0000    0.0000 68

  9 omega  -94.00   -4.00   1.0000   25.0000
omega____ theta____ kappa____ phi______ frames
    -      -25.1672  -57.0000 -180.0000 90

 10 omega    5.00   75.00   1.0000   25.0000
omega____ theta____ kappa____ phi______ frames
    -       26.4172   57.0000    0.0000 70

 11 omega    1.00   99.00   1.0000   25.0000
omega____ theta____ kappa____ phi______ frames
    -       26.4172   37.0000  -60.0000 98
;
_diffrn_measurement_device_type 'SuperNova, Single source at offset), Eos'
_diffrn_measurement_method '\w scans'
_diffrn_orient_matrix_UB_11 0.0321011000
_diffrn_orient_matrix_UB_12 0.0559417000
_diffrn_orient_matrix_UB_13 0.0171452000
_diffrn_orient_matrix_UB_21 0.0458578000
_diffrn_orient_matrix_UB_22 -0.0260503000
_diffrn_orient_matrix_UB_23 -0.0194511000
_diffrn_orient_matrix_UB_31 -0.0192424000
_diffrn_orient_matrix_UB_32 0.0012124000
_diffrn_orient_matrix_UB_33 -0.0459689000
_diffrn_radiation_monochromator mirror
_diffrn_radiation_type 'Mo K\a'
_diffrn_radiation_wavelength 0.7107
_diffrn_reflns_av_R_equivalents 0.0487
_diffrn_reflns_av_unetI/netI 0.0483
_diffrn_reflns_limit_h_max 18
_diffrn_reflns_limit_h_min -17
_diffrn_reflns_limit_k_max 18
_diffrn_reflns_limit_k_min -18
_diffrn_reflns_limit_l_max 22
_diffrn_reflns_limit_l_min -21
_diffrn_reflns_number 37706
_diffrn_reflns_theta_full 25.00
_diffrn_reflns_theta_max 32.14
_diffrn_reflns_theta_min 2.97
_diffrn_source 'SuperNova (Mo) x-ray Source'
_exptl_absorpt_coefficient_mu 1.031
_exptl_absorpt_correction_T_max 0.938
_exptl_absorpt_correction_T_min 0.780
_exptl_absorpt_correction_type analytical
_exptl_absorpt_process_details
;
CrysAlisPro, Agilent Technologies,
Version 1.171.36.21 (release 14-08-2012 CrysAlis171 .NET)
(compiled Sep 14 2012,17:21:16)
Analytical numeric absorption correction using a multifaceted crystal
            model based on expressions derived by R.C. Clark & J.S. Reid.
(Clark, R. C. & Reid, J. S. (1995). Acta Cryst. A51, 887-897)
;
_exptl_crystal_colour 'dark red'
_exptl_crystal_colour_modifier dark
_exptl_crystal_colour_primary red
_exptl_crystal_density_diffrn 1.587
_exptl_crystal_description block
_exptl_crystal_F_000 1012
_exptl_crystal_recrystallization_method DCM
_exptl_crystal_size_max 0.3172
_exptl_crystal_size_mid 0.1571
_exptl_crystal_size_min 0.0798
_refine_diff_density_max 1.063
_refine_diff_density_min -1.338
_refine_diff_density_rms 0.104
_refine_ls_extinction_method none
_refine_ls_goodness_of_fit_ref 1.086
_refine_ls_hydrogen_treatment constr
_refine_ls_matrix_type full
_refine_ls_number_parameters 635
_refine_ls_number_reflns 13493
_refine_ls_number_restraints 21
_refine_ls_restrained_S_all 1.087
_refine_ls_R_factor_all 0.0531
_refine_ls_R_factor_gt 0.0395
_refine_ls_shift/su_max 0.005
_refine_ls_shift/su_mean 0.000
_refine_ls_structure_factor_coef Fsqd
_refine_ls_weighting_details 'calc w=1/[\s^2^(Fo^2^)+(0.0358P)^2^+1.6073P] where P=(Fo^2^+2Fc^2^)/3'
_refine_ls_weighting_scheme calc
_refine_ls_wR_factor_gt 0.0907
_refine_ls_wR_factor_ref 0.1009
_reflns_number_gt 11017
_reflns_number_total 13493
_reflns_threshold_expression >2sigma(I)
_cod_data_source_file ja403259c_si_002_2.cif
_cod_data_source_block ijsf1232
_cod_original_cell_volume 2094.03(9)
_cod_database_code 4119849
_chemical_oxdiff_formula 'C52 H44 Cl2 O3 Pd2'
_chemical_oxdiff_usercomment 'Alan's AJR-1-5b-DCM'
_reflns_odcompleteness_completeness 99.80
_reflns_odcompleteness_iscentric 1
_reflns_odcompleteness_theta 30.01
_olex2_refinement_description
;
1. Fixed Uiso
 At 1.2 times of:
  H22A of C22A, H21A of C21A, H20A of C20A, H28 of C28, H5 of C5, H39 of C39,
  H37 of C37, H30 of C30, H25 of C25, H19 of C19, H24 of C24, H14 of C14, H4 of
  C4, H8 of C8, H2 of C2, H33 of C33, H16 of C16, H51 of C51, H18 of C18, H34A
  of C34A, H18A of C18A, H19A of C19A, H39A of C39A, H44 of C44, H7A of C7A,
  H8A of C8A, H11A of C11A, H10A of C10A, H25A of C25A, H24A of C24A, H42A of
  C42A, H41A of C41A, H45A of C45A, H17A of C17A, H13A of C13A, H14A of C14A,
  H15A of C15A, H16A of C16A, H35A of C35A, H36A of C36A, H38A of C38A, H37A of
  C37A, H31A of C31A, H30A of C30A, H33A of C33A, H32A of C32A, H51A of C51A,
  H50A of C50A, H49A of C49A, H48A of C48A, H47A of C47A, {H52A,H52B} of C52A,
  H45 of C45, H38 of C38, H42 of C42, H41 of C41, H11 of C11, H10 of C10, H20
  of C20, H21 of C21, H7 of C7, H22 of C22, H44A of C44A, H27A of C27A, H28A of
  C28A, H5A of C5A, H4A of C4A, H1A of C1A, H2A of C2A, H3A of C3A, H17 of C17,
  {H52C,H52D} of C52, H13 of C13, H47 of C47, H32 of C32, H31 of C31, H15 of
  C15, H48 of C48, H27 of C27, H34 of C34, H49 of C49, H3 of C3, H35 of C35,
  H50 of C50, H1 of C1, H36 of C36
2. Restrained distances
 C52-Cl1 = C52-Cl2
 1.745 with sigma of 0.005
 C25A-C26A = C26A-C27A
 1.476 with sigma of 0.02
 C52A-Cl1A = C52A-Cl2A
 1.745 with sigma of 0.005
 C9A-O1A
 1.233 with sigma of 0.02
 Cl1-Cl2
 2.9 with sigma of 0.01
 Cl1A-Cl2A
 2.9 with sigma of 0.01
3. Uiso/Uaniso restraints and constraints
Uanis(C43) ~ Ueq, Uanis(C43A) ~ Ueq: with sigma of 0.005 and sigma for 
terminal atoms of 0.01
Uanis(C28) = Uanis(C28A)
Uanis(C24) = Uanis(C24A)
Uanis(C23) = Uanis(C23A)
Uanis(C18) = Uanis(C18A)
Uanis(C19) = Uanis(C19A)
Uanis(C20) = Uanis(C20A)
Uanis(C21) = Uanis(C21A)
Uanis(C22) = Uanis(C22A)
Uanis(C29) = Uanis(C29A)
Uanis(C30) = Uanis(C30A)
Uanis(C31) = Uanis(C31A)
Uanis(C32) = Uanis(C32A)
Uanis(C33) = Uanis(C33A)
Uanis(C34) = Uanis(C34A)
Uanis(C8) = Uanis(C8A)
Uanis(C10) = Uanis(C10A)
Uanis(C7) = Uanis(C7A)
Uanis(C6) = Uanis(C6A)
Uanis(C5) = Uanis(C5A)
Uanis(C4) = Uanis(C4A)
Uanis(C3) = Uanis(C3A)
Uanis(C2) = Uanis(C2A)
Uanis(C1) = Uanis(C1A)
Uanis(C11) = Uanis(C11A)
Uanis(C12) = Uanis(C12A)
Uanis(C13) = Uanis(C13A)
Uanis(C14) = Uanis(C14A)
Uanis(C15) = Uanis(C15A)
Uanis(C16) = Uanis(C16A)
Uanis(C17) = Uanis(C17A)
Uanis(C42) = Uanis(C42A)
Uanis(C41) = Uanis(C41A)
Uanis(C45) = Uanis(C45A)
Uanis(C44) = Uanis(C44A)
Uanis(C40) = Uanis(C40A)
Uanis(C35) = Uanis(C35A)
Uanis(C36) = Uanis(C36A)
Uanis(C37) = Uanis(C37A)
Uanis(C38) = Uanis(C38A)
Uanis(C39) = Uanis(C39A)
Uanis(C48) = Uanis(C48A)
Uanis(C49) = Uanis(C49A)
Uanis(C50) = Uanis(C50A)
Uanis(C51) = Uanis(C51A)
Uanis(C46) = Uanis(C46A)
Uanis(C47) = Uanis(C47A)
Uanis(O3A) = Uanis(O3)
Uanis(C43) = Uanis(C43A)
Uanis(C26) = Uanis(C26A)
Uanis(C25) = Uanis(C25A)
Uanis(C27) = Uanis(C27A)
Uanis(O2) = Uanis(O2A)
Uanis(Cl1) = Uanis(Cl1A)
Uanis(C52) = Uanis(C52A)
Uanis(Cl2) = Uanis(Cl2A)
Uanis(C9) = Uanis(C9A)
Uanis(O1) = Uanis(O1A)
4. others
 Sof(O1)=Sof(C9)=Sof(C5)=Sof(H5)=Sof(C6)=Sof(C17)=Sof(H17)=Sof(C12)=Sof(C13)=
 Sof(H13)=Sof(C15)=Sof(H15)=Sof(C3)=Sof(H3)=Sof(C1)=Sof(H1)=Sof(C16)=Sof(H16)=
 Sof(C2)=Sof(H2)=Sof(C14)=Sof(H14)=Sof(C8)=Sof(H8)=Sof(C4)=Sof(H4)=Sof(C7)=
 Sof(H7)=Sof(C10)=Sof(H10)=Sof(C11)=Sof(H11)=1-Sof(C9)=1-Sof(C9)=1-Sof(C9)=1-
 Sof(C9)=1-Sof(C9)=1-Sof(C9)=1-Sof(C9)=1-Sof(C9)=1-Sof(C9)=1-Sof(C9)=1-Sof(C9)=
 1-Sof(C9)=1-Sof(C9)=1-Sof(C9)=1-Sof(C9)=1-Sof(C9)=1-Sof(C9)=1-Sof(C9)=1-
 Sof(C9)=1-Sof(C9)=1-Sof(C9)=1-Sof(C9)=1-Sof(C9)=1-Sof(C9)=1-Sof(C9)=1-Sof(C9)=
 1-Sof(C9)=1-Sof(C9)=1-Sof(C9)=1-Sof(C9)=1-Sof(C9)=1-Sof(C9)
 Sof(O2)=Sof(C30)=Sof(H30)=Sof(C26)=Sof(C28)=Sof(H28)=Sof(C29)=Sof(C23)=
 Sof(C32)=Sof(H32)=Sof(C31)=Sof(H31)=Sof(C27)=Sof(H27)=Sof(C34)=Sof(H34)=
 Sof(C33)=Sof(H33)=Sof(C18)=Sof(H18)=Sof(C19)=Sof(H19)=Sof(C24)=Sof(H24)=
 Sof(C25)=Sof(H25)=Sof(C22)=Sof(H22)=Sof(C21)=Sof(H21)=Sof(C20)=Sof(H20)=1-
 Sof(C30)=1-Sof(C30)=1-Sof(C30)=1-Sof(C30)=1-Sof(C30)=1-Sof(C30)=1-Sof(C30)=1-
 Sof(C30)=1-Sof(C30)=1-Sof(C30)=1-Sof(C30)=1-Sof(C30)=1-Sof(C30)=1-Sof(C30)=1-
 Sof(C30)=1-Sof(C30)=1-Sof(C30)=1-Sof(C30)=1-Sof(C30)=1-Sof(C30)=1-Sof(C30)=1-
 Sof(C30)=1-Sof(C30)=1-Sof(C30)=1-Sof(C30)=1-Sof(C30)=1-Sof(C30)=1-Sof(C30)=1-
 Sof(C30)=1-Sof(C30)=1-Sof(C30)=1-Sof(C30)
 1-Sof(C37)=Sof(C37)=Sof(H37)=Sof(C39)=Sof(H39)=Sof(C43)=Sof(C46)=Sof(C40)=
 Sof(C47)=Sof(H47)=Sof(C48)=Sof(H48)=Sof(C49)=Sof(H49)=Sof(C35)=Sof(H35)=
 Sof(C50)=Sof(H50)=Sof(C36)=Sof(H36)=Sof(C51)=Sof(H51)=Sof(C41)=Sof(H41)=
 Sof(C42)=Sof(H42)=Sof(C38)=Sof(H38)=Sof(C45)=Sof(H45)=Sof(C44)=Sof(H44)=1-
 Sof(C37)=1-Sof(C37)=1-Sof(C37)=1-Sof(C37)=1-Sof(C37)=1-Sof(C37)=1-Sof(C37)=1-
 Sof(C37)=1-Sof(C37)=Sof(O3)=1-Sof(C37)=1-Sof(C37)=1-Sof(C37)=1-Sof(C37)=1-
 Sof(C37)=1-Sof(C37)=1-Sof(C37)=1-Sof(C37)=1-Sof(C37)=1-Sof(C37)=1-Sof(C37)=1-
 Sof(C37)=1-Sof(C37)=1-Sof(C37)=1-Sof(C37)=1-Sof(C37)=1-Sof(C37)=1-Sof(C37)=1-
 Sof(C37)=1-Sof(C37)=1-Sof(C37)=1-Sof(C37)
 Sof(Cl1)=Sof(Cl2)=Sof(C52)=Sof(H52C)=Sof(H52D)=1-Sof(Cl2)=1-Sof(Cl2)=1-
 Sof(Cl2)=1-Sof(Cl2)=1-Sof(Cl2)
5.a Ternary CH refined with riding coordinates:
 C28(H28), C27(H27), C24(H24), C25(H25), C8(H8), C7(H7), C10(H10), C11(H11),
 C41(H41), C42(H42), C45(H45), C44(H44), C7A(H7A), C8A(H8A), C11A(H11A),
 C10A(H10A), C25A(H25A), C24A(H24A), C42A(H42A), C41A(H41A), C45A(H45A),
 C44A(H44A), C28A(H28A), C27A(H27A)
5.b Secondary CH2 refined with riding coordinates:
 C52(H52C,H52D), C52A(H52A,H52B)
5.c Aromatic/amide H refined with riding coordinates:
 C30(H30), C37(H37), C39(H39), C5(H5), C17(H17), C13(H13), C47(H47), C32(H32),
 C31(H31), C15(H15), C48(H48), C34(H34), C49(H49), C3(H3), C35(H35), C50(H50),
 C1(H1), C36(H36), C33(H33), C16(H16), C2(H2), C51(H51), C18(H18), C14(H14),
 C19(H19), C4(H4), C22(H22), C21(H21), C20(H20), C38(H38), C5A(H5A), C4A(H4A),
 C3A(H3A), C2A(H2A), C1A(H1A), C13A(H13A), C14A(H14A), C15A(H15A), C16A(H16A),
 C17A(H17A), C30A(H30A), C31A(H31A), C32A(H32A), C33A(H33A), C34A(H34A),
 C18A(H18A), C19A(H19A), C20A(H20A), C21A(H21A), C22A(H22A), C35A(H35A),
 C36A(H36A), C37A(H37A), C38A(H38A), C39A(H39A), C51A(H51A), C50A(H50A),
 C49A(H49A), C48A(H48A), C47A(H47A)
5.d Fitted hexagon refined as free rotating group:
 C6A(C5A,C4A,C3A,C2A,C1A), C12A(C13A,C14A,C15A,C16A,C17A), C29A(C30A,C31A,C32A,
 C33A,C34A), C23A(C18A,C19A,C20A,C21A,C22A), C40A(C35A,C36A,C37A,C38A,C39A),
 C46A(C51A,C50A,C49A,C48A,C47A)
;

loop_
_space_group_symop_id
_space_group_symop_operation_xyz
1 'x, y, z'
2 '-x, -y, -z'

loop_
_atom_site_label
_atom_site_type_symbol
_atom_site_fract_x
_atom_site_fract_y
_atom_site_fract_z
_atom_site_U_iso_or_equiv
_atom_site_adp_type
_atom_site_occupancy
_atom_site_symmetry_multiplicity
_atom_site_calc_flag
_atom_site_refinement_flags
_atom_site_disorder_assembly
_atom_site_disorder_group
Pd1 Pd 0.280925(14) 0.244251(15) 0.540064(13) 0.02187(5) Uani 1 1 d . . .
Pd2 Pd 0.234394(15) 0.021928(15) 0.323756(13) 0.02194(5) Uani 1 1 d . . .
Cl1 Cl 0.2443(4) -0.1466(2) 0.7455(3) 0.0472(6) Uani 0.807(18) 1 d PD A 1
Cl2 Cl 0.2023(6) -0.3177(4) 0.5376(3) 0.0567(4) Uani 0.807(18) 1 d PD A 1
O1 O 0.1320(4) -0.0106(4) 0.5280(2) 0.0253(7) Uani 0.680(2) 1 d P B 1
O3A O 0.5222(17) 0.1329(16) 0.4362(8) 0.0293(15) Uani 0.481(2) 1 d P B 2
O2 O 0.1298(3) 0.2666(3) 0.3173(2) 0.0400(7) Uani 0.796(3) 1 d P B 1
C30 C 0.5559(3) 0.4752(3) 0.6253(3) 0.0270(7) Uani 0.796(3) 1 d P B 1
H30 H 0.5973 0.4208 0.5843 0.032 Uiso 0.796(3) 1 calc PR B 1
C37 C 0.2157(7) -0.4405(7) 0.1271(6) 0.0386(16) Uani 0.519(2) 1 d P B 1
H37 H 0.1917 -0.5152 0.0731 0.046 Uiso 0.519(2) 1 calc PR B 1
C39 C 0.2146(5) -0.3029(6) 0.2967(5) 0.0285(9) Uani 0.519(2) 1 d P B 1
H39 H 0.1919 -0.2855 0.3591 0.034 Uiso 0.519(2) 1 calc PR B 1
C43 C 0.4466(19) 0.0899(16) 0.4614(12) 0.0233(14) Uani 0.519(2) 1 d PU B 1
C26 C 0.2275(6) 0.2674(9) 0.3537(6) 0.0289(15) Uani 0.796(3) 1 d P B 1
C46 C 0.3944(5) 0.2544(6) 0.7330(5) 0.0231(10) Uani 0.519(2) 1 d P B 1
C40 C 0.2839(6) -0.2196(6) 0.2854(5) 0.0239(11) Uani 0.519(2) 1 d P B 1
C9 C 0.106(3) 0.0322(15) 0.4696(18) 0.023(2) Uani 0.680(2) 1 d P B 1
C5 C -0.0464(3) -0.0410(3) 0.1194(4) 0.0268(8) Uani 0.680(2) 1 d P B 1
H5 H -0.0563 0.0383 0.1446 0.032 Uiso 0.680(2) 1 calc PR B 1
C6 C 0.0059(3) -0.0820(3) 0.1840(3) 0.0239(8) Uani 0.680(2) 1 d P B 1
C28 C 0.3845(3) 0.3651(3) 0.5012(2) 0.0250(6) Uani 0.796(3) 1 d P B 1
H28 H 0.4353 0.3273 0.4539 0.030 Uiso 0.796(3) 1 calc PR B 1
C29 C 0.4415(3) 0.4638(3) 0.5951(3) 0.0241(6) Uani 0.796(3) 1 d P B 1
C17 C 0.1367(6) 0.4079(4) 0.7635(3) 0.0321(10) Uani 0.680(2) 1 d P B 1
H17 H 0.1670 0.3667 0.7980 0.039 Uiso 0.680(2) 1 calc PR B 1
C52 C 0.2455(9) -0.1705(5) 0.6212(4) 0.0374(10) Uani 0.807(18) 1 d PD A 1
H52C H 0.1954 -0.1227 0.6040 0.045 Uiso 0.807(18) 1 calc PR A 1
H52D H 0.3219 -0.1453 0.6145 0.045 Uiso 0.807(18) 1 calc PR A 1
C23 C 0.3153(3) 0.0110(3) 0.1382(3) 0.0287(7) Uani 0.796(3) 1 d P B 1
C12 C 0.1062(4) 0.3520(4) 0.6600(3) 0.0242(8) Uani 0.680(2) 1 d P B 1
C13 C 0.0622(4) 0.4146(4) 0.6113(3) 0.0315(9) Uani 0.680(2) 1 d P B 1
H13 H 0.0428 0.3783 0.5408 0.038 Uiso 0.680(2) 1 calc PR B 1
C47 C 0.3339(5) 0.1777(5) 0.7587(5) 0.0287(9) Uani 0.519(2) 1 d P B 1
H47 H 0.3121 0.0989 0.7114 0.034 Uiso 0.519(2) 1 calc PR B 1
C32 C 0.5502(4) 0.6458(3) 0.7741(3) 0.0359(8) Uani 0.796(3) 1 d P B 1
H32 H 0.5872 0.7072 0.8355 0.043 Uiso 0.796(3) 1 calc PR B 1
C31 C 0.6098(3) 0.5652(3) 0.7146(3) 0.0324(8) Uani 0.796(3) 1 d P B 1
H31 H 0.6877 0.5717 0.7351 0.039 Uiso 0.796(3) 1 calc PR B 1
C15 C 0.0780(6) 0.5828(5) 0.7654(4) 0.0394(13) Uani 0.680(2) 1 d P B 1
H15 H 0.0692 0.6617 0.8013 0.047 Uiso 0.680(2) 1 calc PR B 1
C48 C 0.3041(6) 0.2134(6) 0.8523(5) 0.0361(12) Uani 0.519(2) 1 d P B 1
H48 H 0.2637 0.1590 0.8690 0.043 Uiso 0.519(2) 1 calc PR B 1
C27 C 0.2743(3) 0.3523(3) 0.4559(2) 0.0265(6) Uani 0.796(3) 1 d P B 1
H27 H 0.2362 0.4220 0.4838 0.032 Uiso 0.796(3) 1 calc PR B 1
C34 C 0.3819(4) 0.5458(3) 0.6556(3) 0.0347(8) Uani 0.796(3) 1 d P B 1
H34 H 0.3037 0.5392 0.6361 0.042 Uiso 0.796(3) 1 calc PR B 1
C49 C 0.3338(6) 0.3298(8) 0.9217(6) 0.0371(14) Uani 0.519(2) 1 d P B 1
H49 H 0.3146 0.3546 0.9861 0.044 Uiso 0.519(2) 1 calc PR B 1
C3 C -0.0695(5) -0.2296(4) -0.0198(4) 0.0368(11) Uani 0.680(2) 1 d P B 1
H3 H -0.0946 -0.2792 -0.0884 0.044 Uiso 0.680(2) 1 calc PR B 1
C35 C 0.3233(10) -0.2496(9) 0.1950(7) 0.0305(11) Uani 0.519(2) 1 d P B 1
H35 H 0.3744 -0.1941 0.1880 0.037 Uiso 0.519(2) 1 calc PR B 1
C50 C 0.3914(7) 0.4088(7) 0.8962(7) 0.0323(14) Uani 0.519(2) 1 d P B 1
H50 H 0.4084 0.4887 0.9420 0.039 Uiso 0.519(2) 1 calc PR B 1
C1 C 0.0192(6) -0.1999(4) 0.1437(4) 0.0295(9) Uani 0.680(2) 1 d P B 1
H1 H 0.0536 -0.2305 0.1857 0.035 Uiso 0.680(2) 1 calc PR B 1
C36 C 0.2896(10) -0.3573(9) 0.1168(6) 0.0382(16) Uani 0.519(2) 1 d P B 1
H36 H 0.3162 -0.3754 0.0560 0.046 Uiso 0.519(2) 1 calc PR B 1
C33 C 0.4372(4) 0.6371(4) 0.7442(3) 0.0404(9) Uani 0.796(3) 1 d P B 1
H33 H 0.3970 0.6936 0.7844 0.048 Uiso 0.796(3) 1 calc PR B 1
C16 C 0.1232(7) 0.5229(5) 0.8168(4) 0.0399(12) Uani 0.680(2) 1 d P B 1
H16 H 0.1445 0.5605 0.8871 0.048 Uiso 0.680(2) 1 calc PR B 1
C2 C -0.0173(7) -0.2716(5) 0.0439(4) 0.0376(11) Uani 0.680(2) 1 d P B 1
H2 H -0.0068 -0.3508 0.0180 0.045 Uiso 0.680(2) 1 calc PR B 1
C51 C 0.4243(8) 0.3717(7) 0.8043(6) 0.0275(12) Uani 0.519(2) 1 d P B 1
H51 H 0.4673 0.4256 0.7888 0.033 Uiso 0.519(2) 1 calc PR B 1
C18 C 0.2563(3) -0.0835(4) 0.0540(3) 0.0360(9) Uani 0.796(3) 1 d P B 1
H18 H 0.1771 -0.0942 0.0402 0.043 Uiso 0.796(3) 1 calc PR B 1
C14 C 0.0461(4) 0.5286(4) 0.6637(4) 0.0346(10) Uani 0.680(2) 1 d P B 1
H14 H 0.0133 0.5690 0.6295 0.042 Uiso 0.680(2) 1 calc PR B 1
C19 C 0.3159(4) -0.1640(4) -0.0114(3) 0.0455(11) Uani 0.796(3) 1 d P B 1
H19 H 0.2769 -0.2288 -0.0696 0.055 Uiso 0.796(3) 1 calc PR B 1
C24 C 0.2513(3) 0.0916(3) 0.2074(2) 0.0289(6) Uani 0.796(3) 1 d P B 1
H24 H 0.1796 0.1024 0.1751 0.035 Uiso 0.796(3) 1 calc PR B 1
C25 C 0.2951(3) 0.1786(3) 0.2992(2) 0.0271(6) Uani 0.796(3) 1 d P B 1
H25 H 0.3777 0.2039 0.3132 0.032 Uiso 0.796(3) 1 calc PR B 1
C8 C 0.0786(3) -0.0396(3) 0.3618(3) 0.0228(6) Uani 0.680(2) 1 d P B 1
H8 H 0.0620 -0.1254 0.3404 0.027 Uiso 0.680(2) 1 calc PR B 1
C4 C -0.0836(4) -0.1132(4) 0.0203(3) 0.0330(9) Uani 0.680(2) 1 d P B 1
H4 H -0.1196 -0.0832 -0.0215 0.040 Uiso 0.680(2) 1 calc PR B 1
C22 C 0.4321(3) 0.0265(4) 0.1558(3) 0.0355(9) Uani 0.796(3) 1 d P B 1
H22 H 0.4724 0.0923 0.2125 0.043 Uiso 0.796(3) 1 calc PR B 1
C7 C 0.0469(3) -0.0028(3) 0.2893(3) 0.0242(6) Uani 0.680(2) 1 d P B 1
H7 H 0.0146 0.0711 0.3138 0.029 Uiso 0.680(2) 1 calc PR B 1
C21 C 0.4895(4) -0.0516(4) 0.0927(3) 0.0428(10) Uani 0.796(3) 1 d P B 1
H21 H 0.5687 -0.0396 0.1058 0.051 Uiso 0.796(3) 1 calc PR B 1
C20 C 0.4318(4) -0.1473(4) 0.0104(3) 0.0475(11) Uani 0.796(3) 1 d P B 1
H20 H 0.4716 -0.2024 -0.0319 0.057 Uiso 0.796(3) 1 calc PR B 1
C10 C 0.0990(3) 0.1611(3) 0.5074(3) 0.0235(6) Uani 0.680(2) 1 d P B 1
H10 H 0.0443 0.1846 0.4669 0.028 Uiso 0.680(2) 1 calc PR B 1
C11 C 0.1236(3) 0.2293(3) 0.6068(3) 0.0247(6) Uani 0.680(2) 1 d P B 1
H11 H 0.1279 0.1857 0.6487 0.030 Uiso 0.680(2) 1 calc PR B 1
C41 C 0.3173(4) -0.1018(4) 0.3691(4) 0.0245(6) Uani 0.519(2) 1 d P B 1
H41 H 0.3052 -0.0970 0.4354 0.029 Uiso 0.519(2) 1 calc PR B 1
C42 C 0.4014(4) -0.0161(4) 0.3735(4) 0.0220(6) Uani 0.519(2) 1 d P B 1
H42 H 0.4503 -0.0428 0.3219 0.026 Uiso 0.519(2) 1 calc PR B 1
C38 C 0.1775(6) -0.4124(6) 0.2179(6) 0.0361(11) Uani 0.519(2) 1 d P B 1
H38 H 0.1266 -0.4678 0.2254 0.043 Uiso 0.519(2) 1 calc PR B 1
C45 C 0.4274(4) 0.2222(4) 0.6349(4) 0.0241(6) Uani 0.519(2) 1 d P B 1
H45 H 0.5012 0.2644 0.6363 0.029 Uiso 0.519(2) 1 calc PR B 1
C44 C 0.3915(4) 0.1204(4) 0.5523(3) 0.0222(6) Uani 0.519(2) 1 d P B 1
H44 H 0.3561 0.0537 0.5628 0.027 Uiso 0.519(2) 1 calc PR B 1
C7A C 0.0642(6) -0.0777(7) 0.2993(6) 0.0242(6) Uani 0.320(2) 1 d P B 2
H7A H 0.0633 -0.1426 0.3200 0.029 Uiso 0.320(2) 1 calc PR B 2
C8A C 0.0743(6) 0.0288(7) 0.3753(6) 0.0228(6) Uani 0.320(2) 1 d P B 2
H8A H 0.0276 0.0836 0.3639 0.027 Uiso 0.320(2) 1 calc PR B 2
C11A C 0.1019(6) 0.2598(7) 0.5531(6) 0.0247(6) Uani 0.320(2) 1 d P B 2
H11A H 0.0526 0.2440 0.4893 0.030 Uiso 0.320(2) 1 calc PR B 2
C10A C 0.1250(6) 0.1599(7) 0.5631(6) 0.0235(6) Uani 0.320(2) 1 d P B 2
H10A H 0.1254 0.1619 0.6304 0.028 Uiso 0.320(2) 1 calc PR B 2
C25A C 0.2332(12) 0.1600(11) 0.2681(10) 0.0271(6) Uani 0.204(3) 1 d PD B 2
H25A H 0.1787 0.1410 0.2063 0.032 Uiso 0.204(3) 1 calc PR B 2
C24A C 0.3329(11) 0.1166(12) 0.2549(10) 0.0289(6) Uani 0.204(3) 1 d P B 2
H24A H 0.4005 0.1716 0.3000 0.035 Uiso 0.204(3) 1 calc PR B 2
C42A C 0.3683(4) -0.0072(4) 0.4230(4) 0.0220(6) Uani 0.481(2) 1 d P B 2
H42A H 0.3420 -0.0446 0.4650 0.026 Uiso 0.481(2) 1 calc PR B 2
C41A C 0.3733(4) -0.0797(5) 0.3289(4) 0.0245(6) Uani 0.481(2) 1 d P B 2
H41A H 0.4405 -0.0613 0.3029 0.029 Uiso 0.481(2) 1 calc PR B 2
C45A C 0.3636(4) 0.1586(4) 0.6316(4) 0.0241(6) Uani 0.481(2) 1 d P B 2
H45A H 0.3349 0.0739 0.6069 0.029 Uiso 0.481(2) 1 calc PR B 2
C44A C 0.4383(4) 0.1834(4) 0.5777(4) 0.0222(6) Uani 0.481(2) 1 d P B 2
H44A H 0.5038 0.2454 0.6173 0.027 Uiso 0.481(2) 1 calc PR B 2
C28A C 0.3162(11) 0.4051(10) 0.5224(9) 0.0250(6) Uani 0.204(3) 1 d P B 2
H28A H 0.2492 0.4440 0.5207 0.030 Uiso 0.204(3) 1 calc PR B 2
C27A C 0.3176(11) 0.3164(11) 0.4396(10) 0.0265(6) Uani 0.204(3) 1 d PD B 2
H27A H 0.3918 0.3071 0.4179 0.032 Uiso 0.204(3) 1 calc PR B 2
O2A O 0.1346(15) 0.3008(12) 0.3542(11) 0.0400(7) Uani 0.204(3) 1 d P B 2
O1A O 0.1248(11) -0.0369(10) 0.4973(6) 0.0253(7) Uani 0.320(2) 1 d PD B 2
Cl2A Cl 0.197(3) -0.3356(18) 0.5236(12) 0.0567(4) Uani 0.193(18) 1 d PD A 2
Cl1A Cl 0.2169(12) -0.1538(9) 0.7226(9) 0.0472(6) Uani 0.193(18) 1 d PD A 2
C9A C 0.105(6) 0.048(4) 0.481(4) 0.023(2) Uani 0.320(2) 1 d PD B 2
C43A C 0.449(2) 0.1048(17) 0.4774(14) 0.0233(14) Uani 0.481(2) 1 d PU B 2
O3 O 0.5285(16) 0.1544(15) 0.4634(7) 0.0293(15) Uani 0.519(2) 1 d P B 1
C26A C 0.218(3) 0.261(4) 0.359(2) 0.0289(15) Uani 0.204(3) 1 d PD B 2
C6A C 0.0167(7) -0.1150(7) 0.1932(5) 0.0239(8) Uani 0.320(2) 1 d PG B 2
C5A C -0.0314(7) -0.0396(5) 0.1613(5) 0.0268(8) Uani 0.320(2) 1 d PG B 2
H5A H -0.0347 0.0374 0.2079 0.032 Uiso 0.320(2) 1 calc PR B 2
C4A C -0.0747(7) -0.0769(8) 0.0613(6) 0.0330(9) Uani 0.320(2) 1 d PG B 2
H4A H -0.1076 -0.0253 0.0395 0.040 Uiso 0.320(2) 1 calc PR B 2
C3A C -0.0699(11) -0.1896(9) -0.0070(5) 0.0368(11) Uani 0.320(2) 1 d PG B 2
H3A H -0.0995 -0.2150 -0.0753 0.044 Uiso 0.320(2) 1 calc PR B 2
C2A C -0.0218(14) -0.2650(7) 0.0249(7) 0.0376(11) Uani 0.320(2) 1 d PG B 2
H2A H -0.0185 -0.3420 -0.0217 0.045 Uiso 0.320(2) 1 calc PR B 2
C1A C 0.0215(12) -0.2277(7) 0.1250(8) 0.0295(9) Uani 0.320(2) 1 d PG B 2
H1A H 0.0544 -0.2792 0.1468 0.035 Uiso 0.320(2) 1 calc PR B 2
C12A C 0.0956(8) 0.3733(6) 0.6379(6) 0.0242(8) Uani 0.320(2) 1 d PG B 2
C13A C 0.0587(7) 0.4633(7) 0.6200(6) 0.0315(9) Uani 0.320(2) 1 d PG B 2
H13A H 0.0370 0.4529 0.5536 0.038 Uiso 0.320(2) 1 calc PR B 2
C14A C 0.0536(9) 0.5686(6) 0.6992(8) 0.0346(10) Uani 0.320(2) 1 d PG B 2
H14A H 0.0284 0.6301 0.6870 0.042 Uiso 0.320(2) 1 calc PR B 2
C15A C 0.0854(13) 0.5839(7) 0.7964(6) 0.0394(13) Uani 0.320(2) 1 d PG B 2
H15A H 0.0819 0.6558 0.8506 0.047 Uiso 0.320(2) 1 calc PR B 2
C16A C 0.1222(15) 0.4938(10) 0.8144(5) 0.0399(12) Uani 0.320(2) 1 d PG B 2
H16A H 0.1439 0.5043 0.8808 0.048 Uiso 0.320(2) 1 calc PR B 2
C17A C 0.1274(12) 0.3886(8) 0.7351(7) 0.0321(10) Uani 0.320(2) 1 d PG B 2
H17A H 0.1526 0.3270 0.7474 0.039 Uiso 0.320(2) 1 calc PR B 2
C29A C 0.4093(9) 0.4798(10) 0.6041(8) 0.0241(6) Uani 0.204(3) 1 d PG B 2
C30A C 0.5185(10) 0.4585(9) 0.6003(8) 0.0270(7) Uani 0.204(3) 1 d PG B 2
H30A H 0.5351 0.3963 0.5438 0.032 Uiso 0.204(3) 1 calc PR B 2
C31A C 0.6035(8) 0.5283(11) 0.6791(10) 0.0324(8) Uani 0.204(3) 1 d PG B 2
H31A H 0.6782 0.5138 0.6765 0.039 Uiso 0.204(3) 1 calc PR B 2
C32A C 0.5793(11) 0.6194(11) 0.7618(9) 0.0359(8) Uani 0.204(3) 1 d PG B 2
H32A H 0.6374 0.6671 0.8156 0.043 Uiso 0.204(3) 1 calc PR B 2
C33A C 0.4701(13) 0.6407(12) 0.7656(8) 0.0404(9) Uani 0.204(3) 1 d PG B 2
H33A H 0.4535 0.7030 0.8220 0.048 Uiso 0.204(3) 1 calc PR B 2
C34A C 0.3851(9) 0.5709(13) 0.6867(10) 0.0347(8) Uani 0.204(3) 1 d PG B 2
H34A H 0.3104 0.5854 0.6893 0.042 Uiso 0.204(3) 1 calc PR B 2
C23A C 0.3545(12) 0.0277(11) 0.1601(8) 0.0287(7) Uani 0.204(3) 1 d PG B 2
C18A C 0.2654(9) -0.0451(12) 0.0870(11) 0.0360(9) Uani 0.204(3) 1 d PG B 2
H18A H 0.1911 -0.0338 0.0961 0.043 Uiso 0.204(3) 1 calc PR B 2
C19A C 0.2851(12) -0.1345(12) 0.0008(10) 0.0455(11) Uani 0.204(3) 1 d PG B 2
H19A H 0.2242 -0.1842 -0.0490 0.055 Uiso 0.204(3) 1 calc PR B 2
C20A C 0.3939(15) -0.1511(14) -0.0124(9) 0.0475(11) Uani 0.204(3) 1 d PG B 2
H20A H 0.4073 -0.2121 -0.0713 0.057 Uiso 0.204(3) 1 calc PR B 2
C21A C 0.4830(11) -0.0783(16) 0.0606(11) 0.0428(10) Uani 0.204(3) 1 d PG B 2
H21A H 0.5573 -0.0896 0.0516 0.051 Uiso 0.204(3) 1 calc PR B 2
C22A C 0.4633(10) 0.0111(13) 0.1468(10) 0.0355(9) Uani 0.204(3) 1 d PG B 2
H22A H 0.5242 0.0608 0.1967 0.043 Uiso 0.204(3) 1 calc PR B 2
C40A C 0.3126(5) -0.2010(5) 0.2742(5) 0.0239(11) Uani 0.481(2) 1 d PG B 2
C35A C 0.3210(9) -0.2592(8) 0.1743(6) 0.0305(11) Uani 0.481(2) 1 d PG B 2
H35A H 0.3645 -0.2216 0.1445 0.037 Uiso 0.481(2) 1 calc PR B 2
C36A C 0.2656(10) -0.3724(8) 0.1180(4) 0.0382(16) Uani 0.481(2) 1 d PG B 2
H36A H 0.2713 -0.4121 0.0498 0.046 Uiso 0.481(2) 1 calc PR B 2
C37A C 0.2019(7) -0.4274(5) 0.1616(5) 0.0386(16) Uani 0.481(2) 1 d PG B 2
H37A H 0.1641 -0.5047 0.1231 0.046 Uiso 0.481(2) 1 calc PR B 2
C38A C 0.1936(5) -0.3692(5) 0.2615(5) 0.0361(11) Uani 0.481(2) 1 d PG B 2
H38A H 0.1501 -0.4068 0.2913 0.043 Uiso 0.481(2) 1 calc PR B 2
C39A C 0.2490(4) -0.2560(5) 0.3178(3) 0.0285(9) Uani 0.481(2) 1 d PG B 2
H39A H 0.2433 -0.2163 0.3860 0.034 Uiso 0.481(2) 1 calc PR B 2
C46A C 0.3637(5) 0.2291(5) 0.7391(4) 0.0231(10) Uani 0.481(2) 1 d PG B 2
C51A C 0.4176(7) 0.3437(5) 0.7860(6) 0.0275(12) Uani 0.481(2) 1 d PG B 2
H51A H 0.4543 0.3768 0.7494 0.033 Uiso 0.481(2) 1 calc PR B 2
C50A C 0.4178(7) 0.4099(5) 0.8867(6) 0.0323(14) Uani 0.481(2) 1 d PG B 2
H50A H 0.4547 0.4882 0.9188 0.039 Uiso 0.481(2) 1 calc PR B 2
C49A C 0.3641(6) 0.3615(6) 0.9404(4) 0.0371(14) Uani 0.481(2) 1 d PG B 2
H49A H 0.3643 0.4067 1.0092 0.044 Uiso 0.481(2) 1 calc PR B 2
C48A C 0.3102(5) 0.2468(6) 0.8934(4) 0.0361(12) Uani 0.481(2) 1 d PG B 2
H48A H 0.2735 0.2137 0.9301 0.043 Uiso 0.481(2) 1 calc PR B 2
C47A C 0.3099(4) 0.1807(4) 0.7928(4) 0.0287(9) Uani 0.481(2) 1 d PG B 2
H47A H 0.2731 0.1023 0.7607 0.034 Uiso 0.481(2) 1 calc PR B 2
C52A C 0.235(4) -0.1868(18) 0.6004(13) 0.0374(10) Uani 0.193(18) 1 d PD A 2
H52A H 0.1882 -0.1431 0.5742 0.045 Uiso 0.193(18) 1 calc PR A 2
H52B H 0.3136 -0.1620 0.5998 0.045 Uiso 0.193(18) 1 calc PR A 2

loop_
_atom_site_aniso_label
_atom_site_aniso_U_11
_atom_site_aniso_U_22
_atom_site_aniso_U_33
_atom_site_aniso_U_23
_atom_site_aniso_U_13
_atom_site_aniso_U_12
Pd1 0.01872(8) 0.02051(9) 0.02412(9) 0.00699(7) 0.00503(6) 0.00380(6)
Pd2 0.02384(9) 0.02145(9) 0.02172(9) 0.00955(7) 0.00667(7) 0.00468(7)
Cl1 0.0535(14) 0.0485(5) 0.0417(12) 0.0182(7) 0.0148(11) 0.0157(7)
Cl2 0.0707(9) 0.0504(16) 0.0402(12) 0.0208(8) -0.0089(12) -0.0151(13)
O1 0.0192(11) 0.032(2) 0.024(2) 0.0134(18) 0.0019(19) -0.0001(16)
O3A 0.023(2) 0.036(5) 0.033(5) 0.017(4) 0.007(4) 0.007(3)
O2 0.0382(13) 0.0297(19) 0.051(2) 0.0192(14) -0.0045(17) 0.0051(15)
C30 0.0244(17) 0.0268(15) 0.0359(19) 0.0185(15) 0.0092(15) 0.0033(15)
C37 0.036(3) 0.024(2) 0.042(5) 0.001(3) 0.002(3) 0.0074(18)
C39 0.028(3) 0.023(3) 0.036(2) 0.015(2) 0.005(2) 0.0033(18)
C43 0.0218(13) 0.024(3) 0.026(4) 0.012(3) 0.002(3) 0.007(2)
C26 0.034(2) 0.0276(18) 0.0362(17) 0.0237(15) 0.0094(15) 0.0060(16)
C46 0.015(3) 0.029(3) 0.0288(15) 0.0155(16) 0.0050(17) 0.0042(19)
C40 0.019(3) 0.023(2) 0.031(2) 0.0131(16) 0.0048(19) 0.0056(19)
C9 0.0148(11) 0.022(5) 0.033(6) 0.011(5) 0.010(4) 0.004(4)
C5 0.0247(16) 0.0267(14) 0.032(2) 0.0157(19) 0.0051(18) 0.0037(13)
C6 0.0209(14) 0.022(2) 0.0317(16) 0.0134(14) 0.0057(12) 0.0059(15)
C28 0.0294(14) 0.0238(14) 0.0288(14) 0.0154(12) 0.0120(12) 0.0081(11)
C29 0.0273(18) 0.0213(14) 0.0305(14) 0.0153(12) 0.0112(13) 0.0079(12)
C17 0.0290(18) 0.032(2) 0.030(3) 0.009(2) 0.002(2) 0.0064(18)
C52 0.032(3) 0.038(2) 0.048(2) 0.0249(19) 0.005(3) 0.004(2)
C23 0.0308(19) 0.0305(16) 0.0288(18) 0.0178(15) 0.0039(15) 0.0009(16)
C12 0.0167(14) 0.0249(18) 0.031(2) 0.0121(13) 0.0047(14) 0.0034(12)
C13 0.0298(15) 0.037(3) 0.0341(18) 0.018(2) 0.0126(13) 0.013(2)
C47 0.027(2) 0.0307(17) 0.036(3) 0.021(2) 0.0099(18) 0.0026(17)
C32 0.048(3) 0.0261(18) 0.0329(17) 0.0102(14) 0.0092(15) 0.0129(15)
C31 0.0374(16) 0.027(2) 0.035(2) 0.0159(16) 0.0084(16) 0.0017(15)
C15 0.047(2) 0.0297(15) 0.044(4) 0.013(2) 0.022(3) 0.0127(15)
C48 0.039(2) 0.042(4) 0.034(4) 0.019(3) 0.012(3) 0.009(3)
C27 0.0302(16) 0.0269(15) 0.0300(15) 0.0158(13) 0.0116(12) 0.0148(12)
C34 0.0423(17) 0.029(2) 0.030(2) 0.0073(17) 0.0096(16) 0.0146(15)
C49 0.029(4) 0.045(5) 0.035(3) 0.015(3) 0.008(3) 0.005(3)
C3 0.0383(17) 0.033(3) 0.0300(19) 0.006(2) 0.0035(15) 0.001(3)
C35 0.0302(14) 0.0332(19) 0.031(3) 0.017(2) 0.004(2) 0.0092(13)
C50 0.023(4) 0.0361(16) 0.032(2) 0.0090(14) 0.005(2) 0.0047(18)
C1 0.0301(14) 0.025(2) 0.034(2) 0.011(2) 0.0077(17) 0.009(2)
C36 0.034(5) 0.036(3) 0.0374(16) 0.0078(15) 0.0059(18) 0.010(3)
C33 0.044(3) 0.0358(17) 0.037(2) 0.0106(16) 0.0057(18) 0.0158(19)
C16 0.0455(18) 0.032(3) 0.0363(16) 0.0078(17) 0.0093(14) 0.008(3)
C2 0.0387(18) 0.0303(16) 0.036(2) 0.0080(15) 0.003(2) 0.0042(13)
C51 0.0287(16) 0.022(3) 0.025(3) 0.006(3) 0.0015(19) 0.001(2)
C18 0.0400(18) 0.034(2) 0.033(2) 0.0162(18) -0.0010(16) 0.0034(17)
C14 0.0329(18) 0.033(3) 0.042(3) 0.017(2) 0.016(2) 0.012(2)
C19 0.060(3) 0.040(2) 0.0305(18) 0.0099(16) 0.0048(18) 0.0080(19)
C24 0.0287(15) 0.0324(16) 0.0333(16) 0.0226(14) 0.0023(12) 0.0039(13)
C25 0.0264(15) 0.0283(15) 0.0305(16) 0.0180(13) 0.0031(12) 0.0001(13)
C8 0.0186(13) 0.0195(14) 0.0322(17) 0.0122(15) 0.0070(11) 0.0043(12)
C4 0.0316(17) 0.041(3) 0.027(2) 0.016(2) 0.002(2) 0.0050(19)
C22 0.035(2) 0.0413(19) 0.0349(17) 0.0208(15) 0.0068(15) 0.0075(16)
C7 0.0190(13) 0.0256(15) 0.0306(16) 0.0131(13) 0.0090(12) 0.0063(12)
C21 0.047(2) 0.045(3) 0.031(2) 0.011(2) 0.0071(18) 0.0089(18)
C20 0.046(3) 0.057(2) 0.040(2) 0.017(2) 0.015(2) 0.019(2)
C10 0.0175(14) 0.0252(15) 0.0304(17) 0.0140(14) 0.0054(12) 0.0048(11)
C11 0.0193(14) 0.0278(16) 0.0293(16) 0.0145(13) 0.0056(12) 0.0024(12)
C41 0.0230(15) 0.0295(17) 0.0270(17) 0.0164(14) 0.0061(12) 0.0099(14)
C42 0.0212(16) 0.0250(16) 0.0248(18) 0.0147(15) 0.0049(12) 0.0073(13)
C38 0.032(2) 0.026(3) 0.048(4) 0.015(3) 0.002(3) 0.003(2)
C45 0.0205(14) 0.0236(16) 0.0308(17) 0.0152(14) 0.0012(13) 0.0033(12)
C44 0.0203(16) 0.0184(16) 0.0298(18) 0.0132(15) 0.0006(13) 0.0037(11)
C7A 0.0190(13) 0.0256(15) 0.0306(16) 0.0131(13) 0.0090(12) 0.0063(12)
C8A 0.0186(13) 0.0195(14) 0.0322(17) 0.0122(15) 0.0070(11) 0.0043(12)
C11A 0.0193(14) 0.0278(16) 0.0293(16) 0.0145(13) 0.0056(12) 0.0024(12)
C10A 0.0175(14) 0.0252(15) 0.0304(17) 0.0140(14) 0.0054(12) 0.0048(11)
C25A 0.0264(15) 0.0283(15) 0.0305(16) 0.0180(13) 0.0031(12) 0.0001(13)
C24A 0.0287(15) 0.0324(16) 0.0333(16) 0.0226(14) 0.0023(12) 0.0039(13)
C42A 0.0212(16) 0.0250(16) 0.0248(18) 0.0147(15) 0.0049(12) 0.0073(13)
C41A 0.0230(15) 0.0295(17) 0.0270(17) 0.0164(14) 0.0061(12) 0.0099(14)
C45A 0.0205(14) 0.0236(16) 0.0308(17) 0.0152(14) 0.0012(13) 0.0033(12)
C44A 0.0203(16) 0.0184(16) 0.0298(18) 0.0132(15) 0.0006(13) 0.0037(11)
C28A 0.0294(14) 0.0238(14) 0.0288(14) 0.0154(12) 0.0120(12) 0.0081(11)
C27A 0.0302(16) 0.0269(15) 0.0300(15) 0.0158(13) 0.0116(12) 0.0148(12)
O2A 0.0382(13) 0.0297(19) 0.051(2) 0.0192(14) -0.0045(17) 0.0051(15)
O1A 0.0192(11) 0.032(2) 0.024(2) 0.0134(18) 0.0019(19) -0.0001(16)
Cl2A 0.0707(9) 0.0504(16) 0.0402(12) 0.0208(8) -0.0089(12) -0.0151(13)
Cl1A 0.0535(14) 0.0485(5) 0.0417(12) 0.0182(7) 0.0148(11) 0.0157(7)
C9A 0.0148(11) 0.022(5) 0.033(6) 0.011(5) 0.010(4) 0.004(4)
C43A 0.0218(13) 0.024(3) 0.026(4) 0.012(3) 0.002(3) 0.007(2)
O3 0.023(2) 0.036(5) 0.033(5) 0.017(4) 0.007(4) 0.007(3)
C26A 0.034(2) 0.0276(18) 0.0362(17) 0.0237(15) 0.0094(15) 0.0060(16)
C6A 0.0209(14) 0.022(2) 0.0317(16) 0.0134(14) 0.0057(12) 0.0059(15)
C5A 0.0247(16) 0.0267(14) 0.032(2) 0.0157(19) 0.0051(18) 0.0037(13)
C4A 0.0316(17) 0.041(3) 0.027(2) 0.016(2) 0.002(2) 0.0050(19)
C3A 0.0383(17) 0.033(3) 0.0300(19) 0.006(2) 0.0035(15) 0.001(3)
C2A 0.0387(18) 0.0303(16) 0.036(2) 0.0080(15) 0.003(2) 0.0042(13)
C1A 0.0301(14) 0.025(2) 0.034(2) 0.011(2) 0.0077(17) 0.009(2)
C12A 0.0167(14) 0.0249(18) 0.031(2) 0.0121(13) 0.0047(14) 0.0034(12)
C13A 0.0298(15) 0.037(3) 0.0341(18) 0.018(2) 0.0126(13) 0.013(2)
C14A 0.0329(18) 0.033(3) 0.042(3) 0.017(2) 0.016(2) 0.012(2)
C15A 0.047(2) 0.0297(15) 0.044(4) 0.013(2) 0.022(3) 0.0127(15)
C16A 0.0455(18) 0.032(3) 0.0363(16) 0.0078(17) 0.0093(14) 0.008(3)
C17A 0.0290(18) 0.032(2) 0.030(3) 0.009(2) 0.002(2) 0.0064(18)
C29A 0.0273(18) 0.0213(14) 0.0305(14) 0.0153(12) 0.0112(13) 0.0079(12)
C30A 0.0244(17) 0.0268(15) 0.0359(19) 0.0185(15) 0.0092(15) 0.0033(15)
C31A 0.0374(16) 0.027(2) 0.035(2) 0.0159(16) 0.0084(16) 0.0017(15)
C32A 0.048(3) 0.0261(18) 0.0329(17) 0.0102(14) 0.0092(15) 0.0129(15)
C33A 0.044(3) 0.0358(17) 0.037(2) 0.0106(16) 0.0057(18) 0.0158(19)
C34A 0.0423(17) 0.029(2) 0.030(2) 0.0073(17) 0.0096(16) 0.0146(15)
C23A 0.0308(19) 0.0305(16) 0.0288(18) 0.0178(15) 0.0039(15) 0.0009(16)
C18A 0.0400(18) 0.034(2) 0.033(2) 0.0162(18) -0.0010(16) 0.0034(17)
C19A 0.060(3) 0.040(2) 0.0305(18) 0.0099(16) 0.0048(18) 0.0080(19)
C20A 0.046(3) 0.057(2) 0.040(2) 0.017(2) 0.015(2) 0.019(2)
C21A 0.047(2) 0.045(3) 0.031(2) 0.011(2) 0.0071(18) 0.0089(18)
C22A 0.035(2) 0.0413(19) 0.0349(17) 0.0208(15) 0.0068(15) 0.0075(16)
C40A 0.019(3) 0.023(2) 0.031(2) 0.0131(16) 0.0048(19) 0.0056(19)
C35A 0.0302(14) 0.0332(19) 0.031(3) 0.017(2) 0.004(2) 0.0092(13)
C36A 0.034(5) 0.036(3) 0.0374(16) 0.0078(15) 0.0059(18) 0.010(3)
C37A 0.036(3) 0.024(2) 0.042(5) 0.001(3) 0.002(3) 0.0074(18)
C38A 0.032(2) 0.026(3) 0.048(4) 0.015(3) 0.002(3) 0.003(2)
C39A 0.028(3) 0.023(3) 0.036(2) 0.015(2) 0.005(2) 0.0033(18)
C46A 0.015(3) 0.029(3) 0.0288(15) 0.0155(16) 0.0050(17) 0.0042(19)
C51A 0.0287(16) 0.022(3) 0.025(3) 0.006(3) 0.0015(19) 0.001(2)
C50A 0.023(4) 0.0361(16) 0.032(2) 0.0090(14) 0.005(2) 0.0047(18)
C49A 0.029(4) 0.045(5) 0.035(3) 0.015(3) 0.008(3) 0.005(3)
C48A 0.039(2) 0.042(4) 0.034(4) 0.019(3) 0.012(3) 0.009(3)
C47A 0.027(2) 0.0307(17) 0.036(3) 0.021(2) 0.0099(18) 0.0026(17)
C52A 0.032(3) 0.038(2) 0.048(2) 0.0249(19) 0.005(3) 0.004(2)

loop_
_atom_type_symbol
_atom_type_description
_atom_type_scat_dispersion_real
_atom_type_scat_dispersion_imag
_atom_type_scat_source
C C 0.0033 0.0016 'International Tables Vol C Tables 4.2.6.8 and 6.1.1.4'
H H 0.0000 0.0000 'International Tables Vol C Tables 4.2.6.8 and 6.1.1.4'
Cl Cl 0.1484 0.1585 'International Tables Vol C Tables 4.2.6.8 and 6.1.1.4'
O O 0.0106 0.0060 'International Tables Vol C Tables 4.2.6.8 and 6.1.1.4'
Pd Pd -0.9988 1.0072 'International Tables Vol C Tables 4.2.6.8 and 6.1.1.4'

loop_
_exptl_crystal_face_index_h
_exptl_crystal_face_index_k
_exptl_crystal_face_index_l
_exptl_crystal_face_perp_dist
_exptl_oxdiff_crystal_face_indexfrac_h
_exptl_oxdiff_crystal_face_indexfrac_k
_exptl_oxdiff_crystal_face_indexfrac_l
_exptl_oxdiff_crystal_face_x
_exptl_oxdiff_crystal_face_y
_exptl_oxdiff_crystal_face_z
0 1 -2 0.0489 -0.0001 1.0038 -2.0017 0.0218 0.0128 0.0932
1 0 0 0.1498 0.9991 0.0001 -0.0006 0.0321 0.0458 -0.0192
3 1 -3 0.1373 2.9971 1.0062 -3.0043 0.1010 0.1697 0.0817
-1 0 0 0.1392 -0.9991 -0.0001 0.0006 -0.0321 -0.0458 0.0192
1 -4 4 0.0682 0.9986 -4.0073 4.0032 -0.1235 0.0723 -0.2081
0 3 -2 0.0479 0.0005 3.0036 -2.0021 0.1337 -0.0393 0.0957
-1 -5 -1 0.0730 -1.0007 -4.9974 -0.9994 -0.3288 0.1037 0.0591
1 1 -1 0.1094 0.9992 1.0020 -1.0016 0.0710 0.0392 0.0280
-1 -1 1 0.0919 -0.9992 -1.0020 1.0016 -0.0710 -0.0392 -0.0280
0 -1 3 0.0477 0.0002 -1.0058 3.0025 -0.0048 -0.0322 -0.1392
3 -2 -2 0.1377 2.9964 -1.9954 -2.0031 -0.0498 0.2284 0.0320
3 -4 5 0.0984 2.9970 -4.0091 5.0028 -0.0423 0.1446 -0.2925
0 1 -5 0.0638 -0.0006 1.0098 -5.0041 -0.0293 0.0710 0.2313
0 2 5 0.0626 0.0014 1.9898 5.0036 0.1971 -0.1491 -0.2276
1 -4 -1 0.0844 0.9978 -3.9974 -1.0007 -0.2087 0.1694 0.0220
0 1 -1 0.0371 0.0001 1.0019 -1.0010 0.0389 -0.0066 0.0472
1 8 -8 0.0348 1.0000 8.0150 -8.0083 0.3432 -0.0072 0.3586
-1 -8 8 0.0452 -1.0000 -8.0150 8.0083 -0.3432 0.0072 -0.3586
0 -5 6 0.0382 -0.0004 -5.0113 6.0056 -0.1774 0.0137 -0.2821

loop_
_geom_angle_atom_site_label_1
_geom_angle_atom_site_label_2
_geom_angle_atom_site_label_3
_geom_angle
C28 Pd1 C27 36.68(12)
C28 Pd1 C10 138.12(12)
C28 Pd1 C11 141.67(12)
C28 Pd1 C45 93.46(15)
C28 Pd1 C44 105.26(14)
C28 Pd1 C11A 120.8(2)
C28 Pd1 C10A 156.9(2)
C28 Pd1 C45A 119.87(15)
C28 Pd1 C44A 87.61(15)
C27 Pd1 C10 101.45(13)
C27 Pd1 C11 114.01(12)
C27 Pd1 C45 130.12(15)
C27 Pd1 C11A 88.2(2)
C27 Pd1 C10A 121.3(2)
C27 Pd1 C45A 156.42(15)
C27 Pd1 C44A 122.03(16)
C10 Pd1 C11 34.48(13)
C10 Pd1 C45A 101.89(15)
C45 Pd1 C10 128.42(15)
C45 Pd1 C11 108.29(16)
C45 Pd1 C45A 26.76(17)
C44 Pd1 C27 134.19(14)
C44 Pd1 C10 109.78(15)
C44 Pd1 C11 110.70(15)
C44 Pd1 C45 35.20(17)
C44 Pd1 C11A 133.9(2)
C44 Pd1 C10A 97.5(2)
C44 Pd1 C45A 30.49(17)
C44 Pd1 C44A 22.04(16)
C11A Pd1 C10 29.6(2)
C11A Pd1 C11 26.8(2)
C11A Pd1 C45 134.4(2)
C11A Pd1 C45A 114.1(2)
C11A Pd1 C44A 149.7(2)
C10A Pd1 C10 22.1(2)
C10A Pd1 C11 21.8(2)
C10A Pd1 C45 107.9(2)
C10A Pd1 C11A 36.4(3)
C10A Pd1 C45A 82.3(2)
C10A Pd1 C44A 115.5(2)
C45A Pd1 C11 87.52(16)
C44A Pd1 C10 130.95(16)
C44A Pd1 C11 123.13(16)
C44A Pd1 C45 21.16(16)
C44A Pd1 C45A 35.62(18)
C28A Pd1 C28 27.1(3)
C28A Pd1 C27 25.7(3)
C28A Pd1 C10 117.3(3)
C28A Pd1 C11 114.7(3)
C28A Pd1 C45 111.1(4)
C28A Pd1 C44 131.4(3)
C28A Pd1 C11A 94.6(4)
C28A Pd1 C10A 131.0(4)
C28A Pd1 C45A 137.0(4)
C28A Pd1 C44A 111.6(4)
C27A Pd1 C28 28.6(4)
C27A Pd1 C27 19.1(3)
C27A Pd1 C10 112.4(4)
C27A Pd1 C11 131.8(4)
C27A Pd1 C45 117.4(4)
C27A Pd1 C44 115.1(4)
C27A Pd1 C11A 105.3(4)
C27A Pd1 C10A 134.2(4)
C27A Pd1 C45A 140.6(4)
C27A Pd1 C44A 105.0(4)
C27A Pd1 C28A 34.6(5)
C25 Pd2 C24 34.88(12)
C8 Pd2 C24 127.80(13)
C8 Pd2 C25 134.62(12)
C8 Pd2 C7 36.10(13)
C8 Pd2 C41 87.84(15)
C8 Pd2 C42 121.56(15)
C8 Pd2 C7A 21.8(2)
C8 Pd2 C25A 118.9(4)
C8 Pd2 C24A 153.8(3)
C8 Pd2 C42A 102.90(16)
C8 Pd2 C41A 114.05(16)
C7 Pd2 C24 91.72(12)
C7 Pd2 C25 105.55(12)
C7 Pd2 C42 155.81(15)
C41 Pd2 C24 135.47(15)
C41 Pd2 C25 134.97(15)
C41 Pd2 C7 119.48(15)
C41 Pd2 C42 36.43(17)
C41 Pd2 C25A 153.2(4)
C41 Pd2 C24A 117.7(4)
C41 Pd2 C42A 30.93(17)
C41 Pd2 C41A 27.24(17)
C42 Pd2 C24 109.31(14)
C42 Pd2 C25 98.60(15)
C7A Pd2 C24 112.3(2)
C7A Pd2 C25 132.7(2)
C7A Pd2 C7 27.5(2)
C7A Pd2 C41 92.2(2)
C7A Pd2 C42 128.6(2)
C7A Pd2 C25A 112.9(4)
C7A Pd2 C24A 140.0(4)
C7A Pd2 C42A 115.7(2)
C7A Pd2 C41A 113.6(2)
C8A Pd2 C24 115.7(2)
C8A Pd2 C25 113.7(2)
C8A Pd2 C8 21.5(2)
C8A Pd2 C7 30.7(2)
C8A Pd2 C41 105.9(2)
C8A Pd2 C42 134.4(2)
C8A Pd2 C7A 35.4(3)
C8A Pd2 C25A 100.2(4)
C8A Pd2 C24A 136.1(4)
C8A Pd2 C42A 112.8(2)
C8A Pd2 C41A 133.0(2)
C25A Pd2 C24 26.3(3)
C25A Pd2 C25 20.4(3)
C25A Pd2 C7 86.3(4)
C25A Pd2 C42 117.8(4)
C24A Pd2 C24 27.8(3)
C24A Pd2 C25 25.4(4)
C24A Pd2 C7 118.2(3)
C24A Pd2 C42 84.6(3)
C24A Pd2 C25A 35.9(5)
C42A Pd2 C24 129.26(15)
C42A Pd2 C25 109.90(15)
C42A Pd2 C7 139.00(16)
C42A Pd2 C42 22.02(16)
C42A Pd2 C25A 130.3(4)
C42A Pd2 C24A 102.5(3)
C42A Pd2 C41A 34.75(18)
C41A Pd2 C24 109.18(15)
C41A Pd2 C25 110.80(16)
C41A Pd2 C7 140.33(17)
C41A Pd2 C42 20.90(16)
C41A Pd2 C25A 126.6(4)
C41A Pd2 C24A 90.7(4)
C29 C30 H30 119.7
C31 C30 H30 119.7
C31 C30 C29 120.6(3)
C36 C37 H37 120.3
C36 C37 C38 119.5(6)
C38 C37 H37 120.3
C40 C39 H39 119.6
C40 C39 C38 120.9(6)
C38 C39 H39 119.6
C42 C43 C44 118.8(15)
O3 C43 C42 121.1(16)
O3 C43 C44 120.1(12)
O2 C26 C27 119.5(6)
O2 C26 C25 121.8(5)
C27 C26 C25 118.5(6)
C47 C46 C51 118.1(5)
C47 C46 C45 124.1(6)
C51 C46 C45 117.8(5)
C39 C40 C35 118.8(5)
C39 C40 C41 119.6(6)
C35 C40 C41 121.6(5)
O1 C9 C8 121.5(10)
O1 C9 C10 121.2(18)
C8 C9 C10 117.3(11)
C6 C5 H5 119.3
C4 C5 H5 119.3
C4 C5 C6 121.3(4)
C5 C6 C1 117.6(4)
C5 C6 C7 120.4(4)
C1 C6 C7 122.0(4)
Pd1 C28 H28 114.3
C29 C28 Pd1 107.9(2)
C29 C28 H28 114.3
C27 C28 Pd1 72.31(18)
C27 C28 H28 114.3
C27 C28 C29 125.4(3)
C30 C29 C28 119.9(3)
C30 C29 C34 119.0(3)
C34 C29 C28 121.0(3)
C12 C17 H17 119.5
C16 C17 H17 119.5
C16 C17 C12 120.9(4)
Cl1 C52 H52C 109.2
Cl1 C52 H52D 109.2
Cl2 C52 Cl1 111.9(2)
Cl2 C52 H52C 109.2
Cl2 C52 H52D 109.2
H52C C52 H52D 107.9
C18 C23 C24 118.2(4)
C18 C23 C22 119.4(3)
C22 C23 C24 122.3(4)
C17 C12 C11 118.5(4)
C13 C12 C17 118.4(4)
C13 C12 C11 123.1(4)
C12 C13 H13 119.3
C14 C13 C12 121.3(4)
C14 C13 H13 119.3
C46 C47 H47 119.3
C46 C47 C48 121.5(6)
C48 C47 H47 119.3
C31 C32 H32 120.0
C33 C32 H32 120.0
C33 C32 C31 120.0(4)
C30 C31 H31 120.0
C32 C31 C30 120.1(4)
C32 C31 H31 120.0
C16 C15 H15 119.6
C14 C15 H15 119.6
C14 C15 C16 120.8(4)
C47 C48 H48 120.2
C47 C48 C49 119.7(6)
C49 C48 H48 120.2
Pd1 C27 H27 116.0
C26 C27 Pd1 103.5(5)
C26 C27 H27 116.0
C28 C27 Pd1 71.01(17)
C28 C27 C26 123.9(4)
C28 C27 H27 116.0
C29 C34 H34 120.0
C33 C34 C29 119.9(4)
C33 C34 H34 120.0
C48 C49 H49 120.1
C50 C49 C48 119.7(6)
C50 C49 H49 120.1
C2 C3 H3 120.9
C4 C3 H3 120.9
C4 C3 C2 118.1(4)
C40 C35 H35 119.3
C36 C35 C40 121.4(6)
C36 C35 H35 119.3
C49 C50 H50 119.9
C51 C50 C49 120.2(6)
C51 C50 H50 119.9
C6 C1 H1 119.6
C2 C1 C6 120.7(4)
C2 C1 H1 119.6
C37 C36 H36 120.1
C35 C36 C37 119.7(7)
C35 C36 H36 120.1
C32 C33 C34 120.4(4)
C32 C33 H33 119.8
C34 C33 H33 119.8
C17 C16 C15 119.1(4)
C17 C16 H16 120.4
C15 C16 H16 120.4
C3 C2 H2 119.5
C1 C2 C3 121.1(4)
C1 C2 H2 119.5
C46 C51 H51 119.6
C50 C51 C46 120.7(6)
C50 C51 H51 119.6
C23 C18 H18 120.4
C23 C18 C19 119.1(4)
C19 C18 H18 120.4
C13 C14 H14 120.3
C15 C14 C13 119.5(4)
C15 C14 H14 120.3
C18 C19 H19 120.2
C20 C19 C18 119.6(4)
C20 C19 H19 120.2
Pd2 C24 H24 115.1
C23 C24 Pd2 104.2(2)
C23 C24 H24 115.1
C25 C24 Pd2 71.48(18)
C25 C24 C23 125.5(3)
C25 C24 H24 115.1
Pd2 C25 H25 116.5
C26 C25 Pd2 104.2(5)
C26 C25 H25 116.5
C24 C25 Pd2 73.64(19)
C24 C25 C26 120.6(4)
C24 C25 H25 116.5
Pd2 C8 H8 115.5
C9 C8 Pd2 97.0(13)
C9 C8 H8 115.5
C7 C8 Pd2 73.2(2)
C7 C8 C9 127.0(5)
C7 C8 H8 115.5
C5 C4 C3 121.1(4)
C5 C4 H4 119.5
C3 C4 H4 119.5
C23 C22 H22 119.3
C21 C22 C23 121.3(4)
C21 C22 H22 119.3
Pd2 C7 H7 114.5
C6 C7 Pd2 110.7(2)
C6 C7 H7 114.5
C8 C7 Pd2 70.7(2)
C8 C7 C6 123.9(3)
C8 C7 H7 114.5
C22 C21 H21 120.1
C22 C21 C20 119.8(4)
C20 C21 H21 120.1
C19 C20 H20 119.7
C21 C20 C19 120.7(4)
C21 C20 H20 119.7
Pd1 C10 H10 117.5
C9 C10 Pd1 102.9(13)
C9 C10 H10 117.5
C11 C10 Pd1 73.7(2)
C11 C10 C9 118.4(9)
C11 C10 H10 117.5
Pd1 C11 H11 114.7
C12 C11 Pd1 103.5(2)
C12 C11 H11 114.7
C10 C11 Pd1 71.9(2)
C10 C11 C12 127.0(3)
C10 C11 H11 114.7
Pd2 C41 H41 114.6
C40 C41 Pd2 107.2(4)
C40 C41 H41 114.6
C42 C41 Pd2 72.2(3)
C42 C41 C40 125.0(4)
C42 C41 H41 114.6
Pd2 C42 H42 115.9
C43 C42 Pd2 102.3(9)
C43 C42 H42 115.9
C41 C42 Pd2 71.4(3)
C41 C42 C43 124.5(10)
C41 C42 H42 115.9
C37 C38 H38 120.2
C39 C38 C37 119.6(6)
C39 C38 H38 120.2
Pd1 C45 H45 114.8
C46 C45 Pd1 105.0(3)
C46 C45 H45 114.8
C44 C45 Pd1 70.8(3)
C44 C45 C46 126.4(5)
C44 C45 H45 114.8
Pd1 C44 H44 116.6
C43 C44 Pd1 103.0(9)
C43 C44 H44 116.6
C45 C44 Pd1 74.0(3)
C45 C44 C43 120.9(8)
C45 C44 H44 116.6
Pd2 C7A H7A 114.2
C8A C7A Pd2 70.0(4)
C8A C7A H7A 114.2
C8A C7A C6A 127.9(7)
C6A C7A Pd2 105.7(5)
C6A C7A H7A 114.2
Pd2 C8A H8A 116.4
C7A C8A Pd2 74.6(4)
C7A C8A H8A 116.4
C7A C8A C9A 121.2(14)
C9A C8A Pd2 103(3)
C9A C8A H8A 116.4
Pd1 C11A H11A 114.4
C10A C11A Pd1 71.7(4)
C10A C11A H11A 114.4
C10A C11A C12A 124.6(7)
C12A C11A Pd1 109.4(5)
C12A C11A H11A 114.4
Pd1 C10A H10A 116.5
C11A C10A Pd1 71.9(4)
C11A C10A H10A 116.5
C11A C10A C9A 122.5(17)
C9A C10A Pd1 102(3)
C9A C10A H10A 116.5
Pd2 C25A H25A 116.3
C24A C25A Pd2 72.0(7)
C24A C25A H25A 116.3
C24A C25A C26A 124.1(17)
C26A C25A Pd2 100(3)
C26A C25A H25A 116.3
Pd2 C24A H24A 114.7
C25A C24A Pd2 72.1(7)
C25A C24A H24A 114.7
C25A C24A C23A 124.8(12)
C23A C24A Pd2 107.0(9)
C23A C24A H24A 114.7
Pd2 C42A H42A 116.0
C41A C42A Pd2 72.7(3)
C41A C42A H42A 116.0
C41A C42A C43A 120.5(9)
C43A C42A Pd2 107.5(10)
C43A C42A H42A 116.0
Pd2 C41A H41A 115.7
C42A C41A Pd2 72.6(3)
C42A C41A H41A 115.7
C42A C41A C40A 125.2(5)
C40A C41A Pd2 100.9(4)
C40A C41A H41A 115.7
Pd1 C45A H45A 114.3
C44A C45A Pd1 70.2(3)
C44A C45A H45A 114.3
C44A C45A C46A 124.9(5)
C46A C45A Pd1 110.1(4)
C46A C45A H45A 114.3
Pd1 C44A H44A 116.2
C45A C44A Pd1 74.2(3)
C45A C44A H44A 116.2
C45A C44A C43A 124.5(10)
C43A C44A Pd1 98.2(10)
C43A C44A H44A 116.2
Pd1 C28A H28A 113.3
C27A C28A Pd1 70.3(7)
C27A C28A H28A 113.3
C27A C28A C29A 129.9(12)
C29A C28A Pd1 106.1(8)
C29A C28A H28A 113.3
Pd1 C27A H27A 116.2
C28A C27A Pd1 75.0(8)
C28A C27A H27A 116.2
C28A C27A C26A 122.7(15)
C26A C27A Pd1 101(3)
C26A C27A H27A 116.2
C10A C9A C8A 123.1(18)
O1A C9A C8A 119(4)
O1A C9A C10A 118(4)
O3A C43A C42A 121.2(14)
O3A C43A C44A 119.9(16)
C44A C43A C42A 118.9(17)
C25A C26A C27A 116(2)
O2A C26A C25A 117(2)
O2A C26A C27A 126(2)
C5A C6A C7A 121.3(6)
C5A C6A C1A 120.0
C1A C6A C7A 118.7(6)
C6A C5A H5A 120.0
C4A C5A C6A 120.0
C4A C5A H5A 120.0
C5A C4A H4A 120.0
C3A C4A C5A 120.0
C3A C4A H4A 120.0
C4A C3A H3A 120.0
C4A C3A C2A 120.0
C2A C3A H3A 120.0
C3A C2A H2A 120.0
C1A C2A C3A 120.0
C1A C2A H2A 120.0
C6A C1A H1A 120.0
C2A C1A C6A 120.0
C2A C1A H1A 120.0
C13A C12A C11A 120.4(6)
C13A C12A C17A 120.0
C17A C12A C11A 119.6(6)
C12A C13A H13A 120.0
C12A C13A C14A 120.0
C14A C13A H13A 120.0
C13A C14A H14A 120.0
C13A C14A C15A 120.0
C15A C14A H14A 120.0
C14A C15A H15A 120.0
C16A C15A C14A 120.0
C16A C15A H15A 120.0
C15A C16A H16A 120.0
C15A C16A C17A 120.0
C17A C16A H16A 120.0
C12A C17A H17A 120.0
C16A C17A C12A 120.0
C16A C17A H17A 120.0
C30A C29A C28A 121.4(9)
C30A C29A C34A 120.0
C34A C29A C28A 118.6(9)
C29A C30A H30A 120.0
C31A C30A C29A 120.0
C31A C30A H30A 120.0
C30A C31A H31A 120.0
C32A C31A C30A 120.0
C32A C31A H31A 120.0
C31A C32A H32A 120.0
C31A C32A C33A 120.0
C33A C32A H32A 120.0
C32A C33A H33A 120.0
C34A C33A C32A 120.0
C34A C33A H33A 120.0
C29A C34A H34A 120.0
C33A C34A C29A 120.0
C33A C34A H34A 120.0
C18A C23A C24A 119.7(10)
C18A C23A C22A 120.0
C22A C23A C24A 120.2(10)
C23A C18A H18A 120.0
C23A C18A C19A 120.0
C19A C18A H18A 120.0
C18A C19A H19A 120.0
C20A C19A C18A 120.0
C20A C19A H19A 120.0
C19A C20A H20A 120.0
C19A C20A C21A 120.0
C21A C20A H20A 120.0
C20A C21A H21A 120.0
C22A C21A C20A 120.0
C22A C21A H21A 120.0
C23A C22A H22A 120.0
C21A C22A C23A 120.0
C21A C22A H22A 120.0
C35A C40A C41A 116.7(5)
C35A C40A C39A 120.0
C39A C40A C41A 123.3(5)
C40A C35A H35A 120.0
C36A C35A C40A 120.0
C36A C35A H35A 120.0
C35A C36A H36A 120.0
C37A C36A C35A 120.0
C37A C36A H36A 120.0
C36A C37A H37A 120.0
C36A C37A C38A 120.0
C38A C37A H37A 120.0
C37A C38A H38A 120.0
C39A C38A C37A 120.0
C39A C38A H38A 120.0
C40A C39A H39A 120.0
C38A C39A C40A 120.0
C38A C39A H39A 120.0
C51A C46A C45A 119.9(4)
C51A C46A C47A 120.0
C47A C46A C45A 120.1(4)
C46A C51A H51A 120.0
C50A C51A C46A 120.0
C50A C51A H51A 120.0
C51A C50A H50A 120.0
C51A C50A C49A 120.0
C49A C50A H50A 120.0
C50A C49A H49A 120.0
C48A C49A C50A 120.0
C48A C49A H49A 120.0
C49A C48A H48A 120.0
C49A C48A C47A 120.0
C47A C48A H48A 120.0
C46A C47A H47A 120.0
C48A C47A C46A 120.0
C48A C47A H47A 120.0
Cl2A C52A Cl1A 111.3(6)
Cl2A C52A H52A 109.4
Cl2A C52A H52B 109.4
Cl1A C52A H52A 109.4
Cl1A C52A H52B 109.4
H52A C52A H52B 108.0

loop_
_geom_bond_atom_site_label_1
_geom_bond_atom_site_label_2
_geom_bond_distance
Pd1 C28 2.213(3)
Pd1 C27 2.230(3)
Pd1 C10 2.277(3)
Pd1 C11 2.299(3)
Pd1 C45 2.267(4)
Pd1 C44 2.227(4)
Pd1 C11A 2.239(7)
Pd1 C10A 2.236(7)
Pd1 C45A 2.291(5)
Pd1 C44A 2.240(5)
Pd1 C28A 2.195(11)
Pd1 C27A 2.139(12)
Pd2 C24 2.289(3)
Pd2 C25 2.262(3)
Pd2 C8 2.220(3)
Pd2 C7 2.251(3)
Pd2 C41 2.244(4)
Pd2 C42 2.256(4)
Pd2 C7A 2.241(7)
Pd2 C8A 2.184(7)
Pd2 C25A 2.249(12)
Pd2 C24A 2.248(12)
Pd2 C42A 2.245(5)
Pd2 C41A 2.246(5)
Cl1 C52 1.762(3)
Cl2 C52 1.758(3)
O1 C9 1.240(16)
O3A C43A 1.25(3)
O2 C26 1.251(9)
C30 H30 0.9500
C30 C29 1.392(5)
C30 C31 1.386(5)
C37 H37 0.9500
C37 C36 1.401(11)
C37 C38 1.407(9)
C39 H39 0.9500
C39 C40 1.379(8)
C39 C38 1.394(8)
C43 C42 1.444(16)
C43 C44 1.51(2)
C43 O3 1.23(3)
C26 C27 1.466(7)
C26 C25 1.485(8)
C46 C47 1.381(7)
C46 C51 1.414(8)
C46 C45 1.473(8)
C40 C35 1.406(9)
C40 C41 1.484(8)
C9 C8 1.47(2)
C9 C10 1.520(13)
C5 H5 0.9500
C5 C6 1.402(6)
C5 C4 1.375(6)
C6 C1 1.406(6)
C6 C7 1.470(6)
C28 H28 1.0000
C28 C29 1.479(5)
C28 C27 1.398(5)
C29 C34 1.401(5)
C17 H17 0.9500
C17 C12 1.398(6)
C17 C16 1.389(6)
C52 H52C 0.9900
C52 H52D 0.9900
C23 C18 1.389(5)
C23 C24 1.485(5)
C23 C22 1.400(5)
C12 C13 1.393(6)
C12 C11 1.487(6)
C13 H13 0.9500
C13 C14 1.387(6)
C47 H47 0.9500
C47 C48 1.390(8)
C32 H32 0.9500
C32 C31 1.385(5)
C32 C33 1.380(6)
C31 H31 0.9500
C15 H15 0.9500
C15 C16 1.399(7)
C15 C14 1.376(7)
C48 H48 0.9500
C48 C49 1.397(10)
C27 H27 1.0000
C34 H34 0.9500
C34 C33 1.391(5)
C49 H49 0.9500
C49 C50 1.385(10)
C3 H3 0.9500
C3 C2 1.399(7)
C3 C4 1.392(6)
C35 H35 0.9500
C35 C36 1.371(9)
C50 H50 0.9500
C50 C51 1.382(8)
C1 H1 0.9500
C1 C2 1.381(6)
C36 H36 0.9500
C33 H33 0.9500
C16 H16 0.9500
C2 H2 0.9500
C51 H51 0.9500
C18 H18 0.9500
C18 C19 1.423(6)
C14 H14 0.9500
C19 H19 0.9500
C19 C20 1.391(6)
C24 H24 1.0000
C24 C25 1.364(5)
C25 H25 1.0000
C8 H8 1.0000
C8 C7 1.386(5)
C4 H4 0.9500
C22 H22 0.9500
C22 C21 1.374(6)
C7 H7 1.0000
C21 H21 0.9500
C21 C20 1.376(6)
C20 H20 0.9500
C10 H10 1.0000
C10 C11 1.356(5)
C11 H11 1.0000
C41 H41 1.0000
C41 C42 1.407(7)
C42 H42 1.0000
C38 H38 0.9500
C45 H45 1.0000
C45 C44 1.359(7)
C44 H44 1.0000
C7A H7A 1.0000
C7A C8A 1.347(11)
C7A C6A 1.483(11)
C8A H8A 1.0000
C8A C9A 1.49(5)
C11A H11A 1.0000
C11A C10A 1.399(11)
C11A C12A 1.497(10)
C10A H10A 1.0000
C10A C9A 1.43(5)
C25A H25A 1.0000
C25A C24A 1.387(19)
C25A C26A 1.49(2)
C24A H24A 1.0000
C24A C23A 1.479(17)
C42A H42A 1.0000
C42A C41A 1.341(7)
C42A C43A 1.51(2)
C41A H41A 1.0000
C41A C40A 1.488(8)
C45A H45A 1.0000
C45A C44A 1.387(7)
C45A C46A 1.484(7)
C44A H44A 1.0000
C44A C43A 1.452(19)
C28A H28A 1.0000
C28A C27A 1.291(17)
C28A C29A 1.485(16)
C27A H27A 1.0000
C27A C26A 1.49(2)
O2A C26A 1.19(4)
O1A C9A 1.24(2)
Cl2A C52A 1.747(5)
Cl1A C52A 1.748(5)
C6A C5A 1.3900
C6A C1A 1.3900
C5A H5A 0.9500
C5A C4A 1.3900
C4A H4A 0.9500
C4A C3A 1.3900
C3A H3A 0.9500
C3A C2A 1.3900
C2A H2A 0.9500
C2A C1A 1.3900
C1A H1A 0.9500
C12A C13A 1.3900
C12A C17A 1.3900
C13A H13A 0.9500
C13A C14A 1.3900
C14A H14A 0.9500
C14A C15A 1.3900
C15A H15A 0.9500
C15A C16A 1.3900
C16A H16A 0.9500
C16A C17A 1.3900
C17A H17A 0.9500
C29A C30A 1.3900
C29A C34A 1.3900
C30A H30A 0.9500
C30A C31A 1.3900
C31A H31A 0.9500
C31A C32A 1.3900
C32A H32A 0.9500
C32A C33A 1.3900
C33A H33A 0.9500
C33A C34A 1.3900
C34A H34A 0.9500
C23A C18A 1.3900
C23A C22A 1.3900
C18A H18A 0.9500
C18A C19A 1.3900
C19A H19A 0.9500
C19A C20A 1.3900
C20A H20A 0.9500
C20A C21A 1.3900
C21A H21A 0.9500
C21A C22A 1.3900
C22A H22A 0.9500
C40A C35A 1.3900
C40A C39A 1.3900
C35A H35A 0.9500
C35A C36A 1.3900
C36A H36A 0.9500
C36A C37A 1.3900
C37A H37A 0.9500
C37A C38A 1.3900
C38A H38A 0.9500
C38A C39A 1.3900
C39A H39A 0.9500
C46A C51A 1.3900
C46A C47A 1.3900
C51A H51A 0.9500
C51A C50A 1.3900
C50A H50A 0.9500
C50A C49A 1.3900
C49A H49A 0.9500
C49A C48A 1.3900
C48A H48A 0.9500
C48A C47A 1.3900
C47A H47A 0.9500
C52A H52A 0.9900
C52A H52B 0.9900

loop_
_geom_torsion_atom_site_label_1
_geom_torsion_atom_site_label_2
_geom_torsion_atom_site_label_3
_geom_torsion_atom_site_label_4
_geom_torsion
Pd1 C28 C29 C30 108.6(3)
Pd1 C28 C29 C34 -70.3(3)
Pd1 C28 C27 C26 -93.7(7)
Pd1 C10 C11 C12 93.5(4)
Pd1 C45 C44 C43 95.8(11)
Pd1 C11A C10A C9A -93(4)
Pd1 C11A C12A C13A 107.3(7)
Pd1 C11A C12A C17A -72.4(7)
Pd1 C10A C9A C8A -67(6)
Pd1 C10A C9A O1A 106(5)
Pd1 C45A C44A C43A -89.1(12)
Pd1 C45A C46A C51A -59.8(5)
Pd1 C45A C46A C47A 120.2(4)
Pd1 C44A C43A O3A 106(2)
Pd1 C44A C43A C42A -70.7(17)
Pd1 C28A C27A C26A 94(3)
Pd1 C28A C29A C30A 76.3(10)
Pd1 C28A C29A C34A -102.2(8)
Pd1 C27A C26A C25A -101(4)
Pd1 C27A C26A O2A 93(6)
Pd2 C24 C25 C26 -97.1(6)
Pd2 C8 C7 C6 102.4(3)
Pd2 C41 C42 C43 92.4(12)
Pd2 C7A C8A C9A -96(3)
Pd2 C7A C6A C5A -80.9(7)
Pd2 C7A C6A C1A 98.8(6)
Pd2 C8A C9A C10A 95(5)
Pd2 C8A C9A O1A -78(6)
Pd2 C25A C24A C23A 98.6(12)
Pd2 C25A C26A C27A 76(4)
Pd2 C25A C26A O2A -117(5)
Pd2 C24A C23A C18A 58.5(11)
Pd2 C24A C23A C22A -116.7(9)
Pd2 C42A C41A C40A -91.2(6)
Pd2 C42A C43A O3A -80(2)
Pd2 C42A C43A C44A 97.6(16)
Pd2 C41A C40A C35A 98.4(4)
Pd2 C41A C40A C39A -80.8(6)
O1 C9 C8 Pd2 -107(3)
O1 C9 C8 C7 178.9(17)
O1 C9 C10 Pd1 80(3)
O1 C9 C10 C11 1(3)
O2 C26 C27 Pd1 108.1(10)
O2 C26 C27 C28 -175.9(7)
O2 C26 C25 Pd2 -80.2(11)
O2 C26 C25 C24 -1.1(14)
C30 C29 C34 C33 0.2(5)
C39 C40 C35 C36 3.6(8)
C39 C40 C41 Pd2 -111.4(6)
C39 C40 C41 C42 168.6(5)
C46 C47 C48 C49 1.3(9)
C46 C45 C44 Pd1 94.8(5)
C46 C45 C44 C43 -169.4(11)
C40 C39 C38 C37 3.4(9)
C40 C35 C36 C37 -1.1(9)
C40 C41 C42 Pd2 98.9(5)
C40 C41 C42 C43 -168.8(12)
C9 C8 C7 Pd2 86.1(17)
C9 C8 C7 C6 -171.5(17)
C9 C10 C11 Pd1 96.0(15)
C9 C10 C11 C12 -170.4(15)
C5 C6 C1 C2 0.6(6)
C5 C6 C7 Pd2 -113.4(3)
C5 C6 C7 C8 166.5(3)
C6 C5 C4 C3 -0.8(6)
C6 C1 C2 C3 -0.7(7)
C28 Pd1 C27 C26 121.6(4)
C28 Pd1 C10 C9 126.9(9)
C28 Pd1 C10 C11 -116.8(2)
C28 Pd1 C11 C12 -18.7(4)
C28 Pd1 C11 C10 106.2(3)
C28 Pd1 C45 C46 124.3(3)
C28 Pd1 C45 C44 -111.8(3)
C28 Pd1 C44 C43 -44.9(8)
C28 Pd1 C44 C45 73.8(3)
C28 Pd1 C11A C10A 174.1(4)
C28 Pd1 C11A C12A -64.7(6)
C28 Pd1 C10A C11A -13.0(9)
C28 Pd1 C10A C9A 107.5(19)
C28 Pd1 C45A C44A -27.9(4)
C28 Pd1 C45A C46A 93.2(4)
C28 Pd1 C44A C45A 156.1(3)
C28 Pd1 C44A C43A -80.3(10)
C28 Pd1 C28A C27A 55.7(8)
C28 Pd1 C28A C29A -71.6(9)
C28 Pd1 C27A C28A -51.9(8)
C28 Pd1 C27A C26A -173.2(18)
C28 C29 C34 C33 179.1(4)
C29 C30 C31 C32 -0.9(5)
C29 C28 C27 Pd1 -99.7(3)
C29 C28 C27 C26 166.6(7)
C29 C34 C33 C32 -1.5(6)
C17 C12 C13 C14 -1.6(6)
C17 C12 C11 Pd1 -102.9(4)
C17 C12 C11 C10 179.7(4)
C23 C18 C19 C20 0.5(6)
C23 C24 C25 Pd2 -94.5(3)
C23 C24 C25 C26 168.4(6)
C23 C22 C21 C20 -0.1(6)
C12 C17 C16 C15 0.3(7)
C12 C13 C14 C15 2.5(7)
C13 C12 C11 Pd1 76.2(4)
C13 C12 C11 C10 -1.1(6)
C47 C46 C51 C50 -1.4(8)
C47 C46 C45 Pd1 86.9(6)
C47 C46 C45 C44 9.9(9)
C47 C48 C49 C50 0.8(10)
C31 C30 C29 C28 -177.9(3)
C31 C30 C29 C34 1.0(5)
C31 C32 C33 C34 1.6(6)
C48 C49 C50 C51 -3.2(10)
C27 Pd1 C28 C29 122.5(3)
C27 Pd1 C10 C9 127.8(9)
C27 Pd1 C10 C11 -116.0(2)
C27 Pd1 C11 C12 -50.2(3)
C27 Pd1 C11 C10 74.7(2)
C27 Pd1 C45 C46 123.4(3)
C27 Pd1 C45 C44 -112.8(3)
C27 Pd1 C44 C43 -18.3(8)
C27 Pd1 C44 C45 100.4(3)
C27 Pd1 C11A C10A 156.6(5)
C27 Pd1 C11A C12A -82.3(5)
C27 Pd1 C10A C11A -27.7(6)
C27 Pd1 C10A C9A 92.7(19)
C27 Pd1 C45A C44A -22.9(6)
C27 Pd1 C45A C46A 98.2(5)
C27 Pd1 C44A C45A 169.4(3)
C27 Pd1 C44A C43A -66.9(10)
C27 Pd1 C28A C27A -34.4(7)
C27 Pd1 C28A C29A -161.7(13)
C27 Pd1 C27A C28A 48.2(10)
C27 Pd1 C27A C26A -73.0(15)
C27 C26 C25 Pd2 94.9(8)
C27 C26 C25 C24 174.0(6)
C27 C28 C29 C30 -170.8(3)
C27 C28 C29 C34 10.4(5)
C49 C50 C51 C46 3.5(9)
C35 C40 C41 Pd2 70.2(6)
C35 C40 C41 C42 -9.8(8)
C1 C6 C7 Pd2 65.3(5)
C1 C6 C7 C8 -14.8(6)
C36 C37 C38 C39 -0.8(10)
C33 C32 C31 C30 -0.4(5)
C16 C17 C12 C13 0.2(6)
C16 C17 C12 C11 179.4(5)
C16 C15 C14 C13 -2.0(7)
C2 C3 C4 C5 0.7(7)
C51 C46 C47 C48 -0.9(8)
C51 C46 C45 Pd1 -91.5(6)
C51 C46 C45 C44 -168.5(6)
C18 C23 C24 Pd2 93.5(3)
C18 C23 C24 C25 170.7(3)
C18 C23 C22 C21 -1.7(5)
C18 C19 C20 C21 -2.2(7)
C14 C15 C16 C17 0.6(7)
C24 Pd2 C25 C26 118.2(4)
C24 Pd2 C8 C9 -128.3(5)
C24 Pd2 C8 C7 -1.7(3)
C24 Pd2 C7 C6 58.7(3)
C24 Pd2 C7 C8 178.7(2)
C24 Pd2 C41 C40 -67.8(4)
C24 Pd2 C41 C42 54.3(4)
C24 Pd2 C42 C43 94.5(9)
C24 Pd2 C42 C41 -142.9(3)
C24 Pd2 C7A C8A -103.4(5)
C24 Pd2 C7A C6A 21.8(5)
C24 Pd2 C8A C7A 92.8(5)
C24 Pd2 C8A C9A -148.0(15)
C24 Pd2 C25A C24A -52.3(8)
C24 Pd2 C25A C26A -175.0(18)
C24 Pd2 C24A C25A 48.8(8)
C24 Pd2 C24A C23A -73.1(10)
C24 Pd2 C42A C41A -64.3(4)
C24 Pd2 C42A C43A 53.0(9)
C24 Pd2 C41A C42A 132.4(3)
C24 Pd2 C41A C40A -103.9(3)
C24 C23 C18 C19 -177.7(4)
C24 C23 C22 C21 177.5(4)
C25 Pd2 C24 C23 123.2(3)
C25 Pd2 C8 C9 -82.2(6)
C25 Pd2 C8 C7 44.4(3)
C25 Pd2 C7 C6 91.2(3)
C25 Pd2 C7 C8 -148.9(2)
C25 Pd2 C41 C40 -118.2(3)
C25 Pd2 C41 C42 3.9(4)
C25 Pd2 C42 C43 60.2(9)
C25 Pd2 C42 C41 -177.2(3)
C25 Pd2 C7A C8A -69.4(6)
C25 Pd2 C7A C6A 55.8(6)
C25 Pd2 C8A C7A 131.3(4)
C25 Pd2 C8A C9A -109.5(15)
C25 Pd2 C25A C24A 45.2(10)
C25 Pd2 C25A C26A -77.5(17)
C25 Pd2 C24A C25A -35.1(7)
C25 Pd2 C24A C23A -157.0(14)
C25 Pd2 C42A C41A -98.1(3)
C25 Pd2 C42A C43A 19.2(9)
C25 Pd2 C41A C42A 95.2(3)
C25 Pd2 C41A C40A -141.1(3)
C25 C26 C27 Pd1 -67.1(9)
C25 C26 C27 C28 8.9(12)
C8 Pd2 C24 C23 -120.6(2)
C8 Pd2 C24 C25 116.2(2)
C8 Pd2 C25 C26 23.0(4)
C8 Pd2 C25 C24 -95.2(2)
C8 Pd2 C7 C6 -120.0(4)
C8 Pd2 C41 C40 78.9(3)
C8 Pd2 C41 C42 -159.0(3)
C8 Pd2 C42 C43 -97.7(9)
C8 Pd2 C42 C41 24.9(3)
C8 Pd2 C7A C8A 36.1(5)
C8 Pd2 C7A C6A 161.3(9)
C8 Pd2 C8A C7A -36.7(5)
C8 Pd2 C8A C9A 82.4(16)
C8 Pd2 C25A C24A -169.9(7)
C8 Pd2 C25A C26A 67.4(14)
C8 Pd2 C24A C25A 20.3(14)
C8 Pd2 C24A C23A -101.5(10)
C8 Pd2 C42A C41A 113.8(3)
C8 Pd2 C42A C43A -128.9(9)
C8 Pd2 C41A C42A -77.6(3)
C8 Pd2 C41A C40A 46.1(4)
C8 C9 C10 Pd1 -102(2)
C8 C9 C10 C11 179.7(15)
C4 C5 C6 C1 0.1(6)
C4 C5 C6 C7 178.9(4)
C4 C3 C2 C1 0.1(7)
C22 C23 C18 C19 1.5(5)
C22 C23 C24 Pd2 -85.6(3)
C22 C23 C24 C25 -8.5(5)
C22 C21 C20 C19 2.0(7)
C7 Pd2 C24 C23 -121.6(2)
C7 Pd2 C24 C25 115.2(2)
C7 Pd2 C25 C26 48.4(4)
C7 Pd2 C25 C24 -69.8(2)
C7 Pd2 C8 C9 -126.6(6)
C7 Pd2 C41 C40 60.8(4)
C7 Pd2 C41 C42 -177.1(3)
C7 Pd2 C42 C43 -116.5(10)
C7 Pd2 C42 C41 6.1(5)
C7 Pd2 C7A C8A -59.2(5)
C7 Pd2 C7A C6A 66.0(6)
C7 Pd2 C8A C7A 50.9(5)
C7 Pd2 C8A C9A 170.1(16)
C7 Pd2 C25A C24A -153.8(8)
C7 Pd2 C25A C26A 83.5(14)
C7 Pd2 C24A C25A 30.0(9)
C7 Pd2 C24A C23A -91.8(8)
C7 Pd2 C42A C41A 113.6(3)
C7 Pd2 C42A C43A -129.1(9)
C7 Pd2 C41A C42A -109.6(4)
C7 Pd2 C41A C40A 14.1(5)
C7 C6 C1 C2 -178.1(4)
C10 Pd1 C28 C29 123.9(2)
C10 Pd1 C28 C27 1.4(3)
C10 Pd1 C27 C26 -57.5(4)
C10 Pd1 C27 C28 -179.04(19)
C10 Pd1 C11 C12 -124.9(4)
C10 Pd1 C45 C46 -55.9(4)
C10 Pd1 C45 C44 68.0(3)
C10 Pd1 C44 C43 111.7(8)
C10 Pd1 C44 C45 -129.5(3)
C10 Pd1 C11A C10A 39.3(4)
C10 Pd1 C11A C12A 160.5(8)
C10 Pd1 C10A C11A -56.3(6)
C10 Pd1 C10A C9A 64.1(19)
C10 Pd1 C45A C44A 148.9(3)
C10 Pd1 C45A C46A -90.0(4)
C10 Pd1 C44A C45A -42.0(4)
C10 Pd1 C44A C43A 81.6(10)
C10 Pd1 C28A C27A -90.4(8)
C10 Pd1 C28A C29A 142.3(7)
C10 Pd1 C27A C28A 106.0(8)
C10 Pd1 C27A C26A -15.2(15)
C10 C9 C8 Pd2 75(2)
C10 C9 C8 C7 1(3)
C11 Pd1 C28 C29 69.3(3)
C11 Pd1 C28 C27 -53.1(3)
C11 Pd1 C27 C26 -91.3(4)
C11 Pd1 C27 C28 147.10(19)
C11 Pd1 C10 C9 -116.2(9)
C11 Pd1 C45 C46 -23.6(4)
C11 Pd1 C45 C44 100.2(3)
C11 Pd1 C44 C43 148.6(8)
C11 Pd1 C44 C45 -92.7(3)
C11 Pd1 C11A C10A -38.2(5)
C11 Pd1 C11A C12A 83.0(7)
C11 Pd1 C10A C11A 48.6(6)
C11 Pd1 C10A C9A 169(2)
C11 Pd1 C45A C44A -179.6(3)
C11 Pd1 C45A C46A -58.5(3)
C11 Pd1 C44A C45A 0.5(4)
C11 Pd1 C44A C43A 124.2(10)
C11 Pd1 C28A C27A -128.8(8)
C11 Pd1 C28A C29A 103.9(7)
C11 Pd1 C27A C28A 71.9(9)
C11 Pd1 C27A C26A -49.3(15)
C11 C12 C13 C14 179.3(4)
C41 Pd2 C24 C23 15.5(3)
C41 Pd2 C24 C25 -107.7(3)
C41 Pd2 C25 C26 -132.6(4)
C41 Pd2 C25 C24 109.2(3)
C41 Pd2 C8 C9 80.8(6)
C41 Pd2 C8 C7 -152.6(2)
C41 Pd2 C7 C6 -88.0(3)
C41 Pd2 C7 C8 31.9(3)
C41 Pd2 C42 C43 -122.6(10)
C41 Pd2 C7A C8A 114.8(5)
C41 Pd2 C7A C6A -120.1(5)
C41 Pd2 C8A C7A -70.6(5)
C41 Pd2 C8A C9A 48.5(15)
C41 Pd2 C25A C24A 11.5(14)
C41 Pd2 C25A C26A -111.1(13)
C41 Pd2 C24A C25A -174.2(7)
C41 Pd2 C24A C23A 64.0(9)
C41 Pd2 C42A C41A 51.0(4)
C41 Pd2 C42A C43A 168.3(10)
C41 Pd2 C41A C42A -60.8(4)
C41 Pd2 C41A C40A 62.9(5)
C41 C40 C35 C36 -178.0(7)
C42 Pd2 C24 C23 46.2(3)
C42 Pd2 C24 C25 -77.0(2)
C42 Pd2 C25 C26 -130.2(4)
C42 Pd2 C25 C24 111.6(2)
C42 Pd2 C8 C9 66.3(6)
C42 Pd2 C8 C7 -167.1(2)
C42 Pd2 C7 C6 -92.2(4)
C42 Pd2 C7 C8 27.7(5)
C42 Pd2 C41 C40 -122.1(5)
C42 Pd2 C7A C8A 115.0(5)
C42 Pd2 C7A C6A -119.8(5)
C42 Pd2 C8A C7A -97.4(5)
C42 Pd2 C8A C9A 21.7(15)
C42 Pd2 C25A C24A 24.7(9)
C42 Pd2 C25A C26A -98.0(13)
C42 Pd2 C24A C25A -158.2(8)
C42 Pd2 C24A C23A 79.9(8)
C42 Pd2 C42A C41A -36.2(4)
C42 Pd2 C42A C43A 81.1(10)
C42 Pd2 C41A C42A 38.3(5)
C42 Pd2 C41A C40A 162.0(7)
C42 C43 C44 Pd1 -97.5(15)
C42 C43 C44 C45 -176.5(11)
C38 C37 C36 C35 -0.3(10)
C38 C39 C40 C35 -4.7(8)
C38 C39 C40 C41 176.8(6)
C45 Pd1 C28 C29 -56.4(2)
C45 Pd1 C28 C27 -178.8(2)
C45 Pd1 C27 C26 123.1(4)
C45 Pd1 C27 C28 1.5(3)
C45 Pd1 C10 C9 -52.8(9)
C45 Pd1 C10 C11 63.4(3)
C45 Pd1 C11 C12 102.7(3)
C45 Pd1 C11 C10 -132.4(2)
C45 Pd1 C44 C43 -118.8(8)
C45 Pd1 C11A C10A -52.8(6)
C45 Pd1 C11A C12A 68.4(6)
C45 Pd1 C10A C11A 143.3(4)
C45 Pd1 C10A C9A -96.2(19)
C45 Pd1 C45A C44A -38.0(4)
C45 Pd1 C45A C46A 83.1(5)
C45 Pd1 C44A C45A 50.1(5)
C45 Pd1 C44A C43A 173.8(12)
C45 Pd1 C28A C27A 108.0(8)
C45 Pd1 C28A C29A -19.3(8)
C45 Pd1 C27A C28A -87.9(8)
C45 Pd1 C27A C26A 150.9(13)
C45 C46 C47 C48 -179.3(6)
C45 C46 C51 C50 177.0(6)
C44 Pd1 C28 C29 -90.1(2)
C44 Pd1 C28 C27 147.5(2)
C44 Pd1 C27 C26 75.3(4)
C44 Pd1 C27 C28 -46.3(3)
C44 Pd1 C10 C9 -18.2(9)
C44 Pd1 C10 C11 98.0(2)
C44 Pd1 C11 C12 140.0(3)
C44 Pd1 C11 C10 -95.1(2)
C44 Pd1 C45 C46 -123.8(5)
C44 Pd1 C11A C10A -2.9(6)
C44 Pd1 C11A C12A 118.3(5)
C44 Pd1 C10A C11A 177.9(5)
C44 Pd1 C10A C9A -61.7(19)
C44 Pd1 C45A C44A 40.0(3)
C44 Pd1 C45A C46A 161.1(6)
C44 Pd1 C44A C45A -60.3(5)
C44 Pd1 C44A C43A 63.3(11)
C44 Pd1 C28A C27A 73.8(9)
C44 Pd1 C28A C29A -53.5(9)
C44 Pd1 C27A C28A -127.3(8)
C44 Pd1 C27A C26A 111.5(13)
C44 C43 C42 Pd2 67.5(16)
C44 C43 C42 C41 -8(2)
C7A Pd2 C24 C23 -102.8(3)
C7A Pd2 C24 C25 134.0(3)
C7A Pd2 C25 C26 53.3(5)
C7A Pd2 C25 C24 -65.0(4)
C7A Pd2 C8 C9 -177.9(8)
C7A Pd2 C8 C7 -51.3(6)
C7A Pd2 C7 C6 -81.1(6)
C7A Pd2 C7 C8 38.9(5)
C7A Pd2 C41 C40 57.6(4)
C7A Pd2 C41 C42 179.7(3)
C7A Pd2 C42 C43 -123.0(10)
C7A Pd2 C42 C41 -0.4(4)
C7A Pd2 C8A C9A 119.1(16)
C7A Pd2 C25A C24A -146.6(8)
C7A Pd2 C25A C26A 90.8(14)
C7A Pd2 C24A C25A 52.1(11)
C7A Pd2 C24A C23A -69.7(10)
C7A Pd2 C42A C41A 95.0(4)
C7A Pd2 C42A C43A -147.7(9)
C7A Pd2 C41A C42A -101.5(4)
C7A Pd2 C41A C40A 22.2(4)
C7A C8A C9A C10A 175(4)
C7A C8A C9A O1A 2(8)
C7A C6A C5A C4A 179.7(8)
C7A C6A C1A C2A -179.7(8)
C8A Pd2 C24 C23 -141.5(3)
C8A Pd2 C24 C25 95.3(3)
C8A Pd2 C25 C26 16.9(4)
C8A Pd2 C25 C24 -101.3(3)
C8A Pd2 C8 C9 -66.7(8)
C8A Pd2 C8 C7 59.9(6)
C8A Pd2 C7 C6 -158.3(5)
C8A Pd2 C7 C8 -38.4(4)
C8A Pd2 C41 C40 90.7(4)
C8A Pd2 C41 C42 -147.2(3)
C8A Pd2 C42 C43 -75.7(10)
C8A Pd2 C42 C41 46.9(4)
C8A Pd2 C7A C6A 125.2(7)
C8A Pd2 C25A C24A 178.8(8)
C8A Pd2 C25A C26A 56.1(14)
C8A Pd2 C24A C25A -1.7(11)
C8A Pd2 C24A C23A -123.6(8)
C8A Pd2 C42A C41A 133.8(4)
C8A Pd2 C42A C43A -108.8(9)
C8A Pd2 C41A C42A -65.5(5)
C8A Pd2 C41A C40A 58.2(5)
C8A C7A C6A C5A -4.3(12)
C8A C7A C6A C1A 175.4(8)
C11A Pd1 C28 C29 92.2(3)
C11A Pd1 C28 C27 -30.3(3)
C11A Pd1 C27 C26 -84.1(4)
C11A Pd1 C27 C28 154.3(3)
C11A Pd1 C10 C9 -167.2(10)
C11A Pd1 C10 C11 -51.0(4)
C11A Pd1 C11 C12 -66.4(5)
C11A Pd1 C11 C10 58.5(5)
C11A Pd1 C45 C46 -16.8(5)
C11A Pd1 C45 C44 107.1(4)
C11A Pd1 C44 C43 132.4(8)
C11A Pd1 C44 C45 -108.8(4)
C11A Pd1 C10A C9A 120.5(19)
C11A Pd1 C45A C44A 177.4(3)
C11A Pd1 C45A C46A -61.6(4)
C11A Pd1 C44A C45A -4.8(6)
C11A Pd1 C44A C43A 118.8(11)
C11A Pd1 C28A C27A -110.4(8)
C11A Pd1 C28A C29A 122.3(8)
C11A Pd1 C27A C28A 75.6(8)
C11A Pd1 C27A C26A -45.6(14)
C11A C10A C9A C8A 9(7)
C11A C10A C9A O1A -178(4)
C11A C12A C13A C14A -179.7(9)
C11A C12A C17A C16A 179.7(9)
C10A Pd1 C28 C29 101.1(6)
C10A Pd1 C28 C27 -21.4(6)
C10A Pd1 C27 C26 -68.1(4)
C10A Pd1 C27 C28 170.4(3)
C10A Pd1 C10 C9 -76.9(11)
C10A Pd1 C10 C11 39.3(6)
C10A Pd1 C11 C12 -164.8(7)
C10A Pd1 C11 C10 -39.9(6)
C10A Pd1 C45 C46 -46.6(4)
C10A Pd1 C45 C44 77.3(4)
C10A Pd1 C44 C43 130.7(8)
C10A Pd1 C44 C45 -110.6(4)
C10A Pd1 C11A C12A 121.2(8)
C10A Pd1 C45A C44A 159.2(4)
C10A Pd1 C45A C46A -79.7(4)
C10A Pd1 C44A C45A -23.0(4)
C10A Pd1 C44A C43A 100.7(10)
C10A Pd1 C28A C27A -111.5(8)
C10A Pd1 C28A C29A 121.2(7)
C10A Pd1 C27A C28A 101.7(9)
C10A Pd1 C27A C26A -19.5(16)
C10A C11A C12A C13A -172.0(7)
C10A C11A C12A C17A 8.3(11)
C25A Pd2 C24 C23 160.3(9)
C25A Pd2 C24 C25 37.1(8)
C25A Pd2 C25 C26 68.1(11)
C25A Pd2 C25 C24 -50.1(10)
C25A Pd2 C8 C9 -98.6(7)
C25A Pd2 C8 C7 28.1(5)
C25A Pd2 C7 C6 84.4(4)
C25A Pd2 C7 C8 -155.6(4)
C25A Pd2 C41 C40 -102.3(9)
C25A Pd2 C41 C42 19.8(9)
C25A Pd2 C42 C43 67.3(10)
C25A Pd2 C42 C41 -170.1(5)
C25A Pd2 C7A C8A -74.9(6)
C25A Pd2 C7A C6A 50.3(6)
C25A Pd2 C8A C7A 115.3(6)
C25A Pd2 C8A C9A -125.5(15)
C25A Pd2 C24A C23A -121.9(12)
C25A Pd2 C42A C41A -98.7(5)
C25A Pd2 C42A C43A 18.7(10)
C25A Pd2 C41A C42A 110.0(5)
C25A Pd2 C41A C40A -126.3(5)
C25A C24A C23A C18A -21.1(17)
C25A C24A C23A C22A 163.7(11)
C24A Pd2 C24 C23 74.9(8)
C24A Pd2 C24 C25 -48.3(8)
C24A Pd2 C25 C26 172.3(9)
C24A Pd2 C25 C24 54.1(8)
C24A Pd2 C8 C9 -112.0(10)
C24A Pd2 C8 C7 14.6(9)
C24A Pd2 C7 C6 67.3(5)
C24A Pd2 C7 C8 -172.7(4)
C24A Pd2 C41 C40 -94.7(5)
C24A Pd2 C41 C42 27.4(5)
C24A Pd2 C42 C43 81.6(10)
C24A Pd2 C42 C41 -155.8(5)
C24A Pd2 C7A C8A -105.1(7)
C24A Pd2 C7A C6A 20.1(9)
C24A Pd2 C8A C7A 116.3(7)
C24A Pd2 C8A C9A -124.5(16)
C24A Pd2 C25A C26A -122.7(17)
C24A Pd2 C42A C41A -72.7(5)
C24A Pd2 C42A C43A 44.6(10)
C24A Pd2 C41A C42A 111.2(5)
C24A Pd2 C41A C40A -125.1(5)
C24A C25A C26A C27A 0(6)
C24A C25A C26A O2A 168(3)
C24A C23A C18A C19A -175.2(13)
C24A C23A C22A C21A 175.2(13)
C42A Pd2 C24 C23 57.0(3)
C42A Pd2 C24 C25 -66.2(3)
C42A Pd2 C25 C26 -110.7(4)
C42A Pd2 C25 C24 131.1(2)
C42A Pd2 C8 C9 53.6(6)
C42A Pd2 C8 C7 -179.8(2)
C42A Pd2 C7 C6 -119.7(3)
C42A Pd2 C7 C8 0.3(3)
C42A Pd2 C41 C40 -161.2(5)
C42A Pd2 C41 C42 -39.1(3)
C42A Pd2 C42 C43 -62.7(10)
C42A Pd2 C42 C41 59.8(5)
C42A Pd2 C7A C8A 93.8(5)
C42A Pd2 C7A C6A -141.0(5)
C42A Pd2 C8A C7A -102.6(5)
C42A Pd2 C8A C9A 16.5(15)
C42A Pd2 C25A C24A 46.8(10)
C42A Pd2 C25A C26A -75.9(14)
C42A Pd2 C24A C25A -145.3(8)
C42A Pd2 C24A C23A 92.9(8)
C42A Pd2 C41A C40A 123.7(5)
C42A C41A C40A C35A 174.7(6)
C42A C41A C40A C39A -4.5(10)
C41A Pd2 C24 C23 24.1(3)
C41A Pd2 C24 C25 -99.1(3)
C41A Pd2 C25 C26 -147.8(4)
C41A Pd2 C25 C24 94.0(2)
C41A Pd2 C8 C9 88.4(6)
C41A Pd2 C8 C7 -145.0(2)
C41A Pd2 C7 C6 -64.7(4)
C41A Pd2 C7 C8 55.2(3)
C41A Pd2 C41 C40 -85.7(5)
C41A Pd2 C41 C42 36.4(4)
C41A Pd2 C42 C43 -172.1(11)
C41A Pd2 C42 C41 -49.5(5)
C41A Pd2 C7A C8A 132.1(4)
C41A Pd2 C7A C6A -102.7(5)
C41A Pd2 C8A C7A -68.4(6)
C41A Pd2 C8A C9A 50.7(15)
C41A Pd2 C25A C24A 2.2(10)
C41A Pd2 C25A C26A -120.5(13)
C41A Pd2 C24A C25A -178.3(8)
C41A Pd2 C24A C23A 59.9(8)
C41A Pd2 C42A C43A 117.3(10)
C41A C42A C43A O3A 0(3)
C41A C42A C43A C44A 177.4(12)
C41A C40A C35A C36A -179.3(6)
C41A C40A C39A C38A 179.2(6)
C45A Pd1 C28 C29 -60.9(3)
C45A Pd1 C28 C27 176.6(2)
C45A Pd1 C27 C26 114.3(5)
C45A Pd1 C27 C28 -7.3(5)
C45A Pd1 C10 C9 -48.9(9)
C45A Pd1 C10 C11 67.4(3)
C45A Pd1 C11 C12 119.8(3)
C45A Pd1 C11 C10 -115.3(2)
C45A Pd1 C45 C46 -64.4(5)
C45A Pd1 C45 C44 59.4(4)
C45A Pd1 C44 C43 -168.6(9)
C45A Pd1 C44 C45 -49.8(4)
C45A Pd1 C11A C10A -31.4(5)
C45A Pd1 C11A C12A 89.8(5)
C45A Pd1 C10A C11A 151.3(5)
C45A Pd1 C10A C9A -88.2(19)
C45A Pd1 C44A C43A 123.6(10)
C45A Pd1 C28A C27A 116.1(8)
C45A Pd1 C28A C29A -11.2(10)
C45A Pd1 C27A C28A -105.4(9)
C45A Pd1 C27A C26A 133.4(13)
C45A C44A C43A O3A -177.1(17)
C45A C44A C43A C42A 6(2)
C45A C46A C51A C50A -180.0(6)
C45A C46A C47A C48A 180.0(6)
C44A Pd1 C28 C29 -76.7(2)
C44A Pd1 C28 C27 160.8(2)
C44A Pd1 C27 C26 98.8(4)
C44A Pd1 C27 C28 -22.8(3)
C44A Pd1 C10 C9 -25.4(9)
C44A Pd1 C10 C11 90.8(3)
C44A Pd1 C11 C12 119.5(3)
C44A Pd1 C11 C10 -115.6(3)
C44A Pd1 C45 C46 -161.4(7)
C44A Pd1 C45 C44 -37.6(5)
C44A Pd1 C44 C43 -82.9(9)
C44A Pd1 C44 C45 35.9(4)
C44A Pd1 C11A C10A -28.3(8)
C44A Pd1 C11A C12A 92.8(7)
C44A Pd1 C10A C11A 164.6(4)
C44A Pd1 C10A C9A -74.9(19)
C44A Pd1 C45A C46A 121.1(5)
C44A Pd1 C28A C27A 85.3(9)
C44A Pd1 C28A C29A -42.1(8)
C44A Pd1 C27A C28A -106.4(8)
C44A Pd1 C27A C26A 132.4(13)
C44A C45A C46A C51A 19.5(7)
C44A C45A C46A C47A -160.4(5)
C28A Pd1 C28 C29 76.0(8)
C28A Pd1 C28 C27 -46.5(8)
C28A Pd1 C27 C26 171.3(9)
C28A Pd1 C27 C28 49.7(7)
C28A Pd1 C10 C9 149.3(9)
C28A Pd1 C10 C11 -94.5(4)
C28A Pd1 C11 C12 -22.0(5)
C28A Pd1 C11 C10 102.9(4)
C28A Pd1 C45 C46 103.2(5)
C28A Pd1 C45 C44 -133.0(4)
C28A Pd1 C44 C43 -53.4(9)
C28A Pd1 C44 C45 65.4(5)
C28A Pd1 C11A C10A -178.6(6)
C28A Pd1 C11A C12A -57.4(6)
C28A Pd1 C10A C11A 1.9(7)
C28A Pd1 C10A C9A 122.3(19)
C28A Pd1 C45A C44A -55.1(6)
C28A Pd1 C45A C46A 66.0(6)
C28A Pd1 C44A C45A 143.1(4)
C28A Pd1 C44A C43A -93.3(10)
C28A Pd1 C27A C26A -121.2(16)
C28A C27A C26A C25A 179(3)
C28A C27A C26A O2A 14(7)
C28A C29A C30A C31A -178.4(12)
C28A C29A C34A C33A 178.5(12)
C27A Pd1 C28 C29 155.1(8)
C27A Pd1 C28 C27 32.7(7)
C27A Pd1 C27 C26 69.6(13)
C27A Pd1 C27 C28 -52.0(11)
C27A Pd1 C10 C9 111.3(10)
C27A Pd1 C10 C11 -132.4(4)
C27A Pd1 C11 C12 -58.5(6)
C27A Pd1 C11 C10 66.4(5)
C27A Pd1 C45 C46 140.7(5)
C27A Pd1 C45 C44 -95.5(5)
C27A Pd1 C44 C43 -16.3(9)
C27A Pd1 C44 C45 102.5(5)
C27A Pd1 C11A C10A 147.9(6)
C27A Pd1 C11A C12A -90.9(6)
C27A Pd1 C10A C11A -45.6(8)
C27A Pd1 C10A C9A 75(2)
C27A Pd1 C45A C44A -1.5(7)
C27A Pd1 C45A C46A 119.5(6)
C27A Pd1 C44A C45A 179.0(5)
C27A Pd1 C44A C43A -57.4(10)
C27A Pd1 C28A C29A -127.3(12)
C27A C28A C29A C30A -1.2(19)
C27A C28A C29A C34A -179.7(12)
C43A C42A C41A Pd2 -100.5(12)
C43A C42A C41A C40A 168.3(12)
O3 C43 C42 Pd2 -113(2)
O3 C43 C42 C41 171.4(16)
O3 C43 C44 Pd1 83(2)
O3 C43 C44 C45 4(3)
C26A C25A C24A Pd2 90(3)
C26A C25A C24A C23A -171(3)
C6A C7A C8A Pd2 -94.7(8)
C6A C7A C8A C9A 169(4)
C6A C5A C4A C3A 0.0
C5A C6A C1A C2A 0.0
C5A C4A C3A C2A 0.0
C4A C3A C2A C1A 0.0
C3A C2A C1A C6A 0.0
C1A C6A C5A C4A 0.0
C12A C11A C10A Pd1 -101.3(8)
C12A C11A C10A C9A 165(4)
C12A C13A C14A C15A 0.0
C13A C12A C17A C16A 0.0
C13A C14A C15A C16A 0.0
C14A C15A C16A C17A 0.0
C15A C16A C17A C12A 0.0
C17A C12A C13A C14A 0.0
C29A C28A C27A Pd1 94.8(13)
C29A C28A C27A C26A -172(3)
C29A C30A C31A C32A 0.0
C30A C29A C34A C33A 0.0
C30A C31A C32A C33A 0.0
C31A C32A C33A C34A 0.0
C32A C33A C34A C29A 0.0
C34A C29A C30A C31A 0.0
C23A C18A C19A C20A 0.0
C18A C23A C22A C21A 0.0
C18A C19A C20A C21A 0.0
C19A C20A C21A C22A 0.0
C20A C21A C22A C23A 0.0
C22A C23A C18A C19A 0.0
C40A C35A C36A C37A 0.0
C35A C40A C39A C38A 0.0
C35A C36A C37A C38A 0.0
C36A C37A C38A C39A 0.0
C37A C38A C39A C40A 0.0
C39A C40A C35A C36A 0.0
C46A C45A C44A Pd1 -101.2(5)
C46A C45A C44A C43A 169.7(13)
C46A C51A C50A C49A 0.0
C51A C46A C47A C48A 0.0
C51A C50A C49A C48A 0.0
C50A C49A C48A C47A 0.0
C49A C48A C47A C46A 0.0
C47A C46A C51A C50A 0.0
